data_4131744
loop_
_publ_author_name
'Zeng, Mingshuo'
'Murphy, Stephen K.'
'Herzon, Seth B.'

_publ_section_title
;
 Development of a Modular Synthetic Route to (+)-Pleuromutilin,
 (+)-12-epi-Mutilins, and Related Structures.
;
_journal_issue 45
_journal_name_full 'Journal of the American Chemical Society'
_journal_page_first 16377
_journal_page_last 16388
_journal_paper_doi 10.1021/jacs.7b09869
_journal_volume 139
_journal_year 2017
_chemical_absolute_configuration ad
_chemical_formula_sum 'C26 H42 O3 Si'
_chemical_formula_weight 430.68
_space_group_crystal_system orthorhombic
_space_group_IT_number 19
_space_group_name_Hall 'P 2ac 2ab'
_space_group_name_H-M_alt 'P 21 21 21'
_atom_sites_solution_hydrogens geom
_atom_sites_solution_primary SHELXT
_atom_sites_solution_secondary difmap
_audit_creation_method SHELXL-2014/7
_cell_angle_alpha 90
_cell_angle_beta 90
_cell_angle_gamma 90
_cell_formula_units_Z 24
_cell_length_a 17.4551(2)
_cell_length_b 25.0058(3)
_cell_length_c 33.3734(3)
_cell_measurement_reflns_used 148880
_cell_measurement_temperature 93(2)
_cell_measurement_theta_max 66.6250
_cell_measurement_theta_min 2.6370
_cell_volume 14566.8(3)
_computing_cell_refinement 'CrysAlisPro 1.171.39.16b (Rigaku OD, 2015)'
_computing_data_collection 'CrysAlisPro 1.171.39.16b (Rigaku OD, 2015)'
_computing_data_reduction 'CrysAlisPro 1.171.39.16b (Rigaku OD, 2015)'
_computing_molecular_graphics
; 
Dolomanov, O.V.; Bourhis, L.J.; Gildea, R.J.; Howard, J.A.K.; Puschmann, H., 
OLEX2: A complete structure solution, refinement and analysis program 
(2009). J. Appl. Cryst., 42, 339-341. 
;
_computing_publication_material 'CIFTAB-2014/2 (Sheldrick, 2014)'
_computing_structure_refinement 'SHELXL-2014/7 (Sheldrick, 2014)'
_computing_structure_solution 'SHELXT-2014/5 (Sheldrick, 2014)'
_diffrn_ambient_temperature 93(2)
_diffrn_detector_area_resol_mean 22.2
_diffrn_measured_fraction_theta_full 0.999
_diffrn_measured_fraction_theta_max 0.999
_diffrn_measurement_device_type 'Rigaku Saturn 944+ CCD'
_diffrn_measurement_method \w
_diffrn_radiation_type CuK\a
_diffrn_radiation_wavelength 1.54184
_diffrn_reflns_av_R_equivalents 0.1155
_diffrn_reflns_av_unetI/netI 0.0312
_diffrn_reflns_Laue_measured_fraction_full 0.999
_diffrn_reflns_Laue_measured_fraction_max 0.999
_diffrn_reflns_limit_h_max 20
_diffrn_reflns_limit_h_min -20
_diffrn_reflns_limit_k_max 29
_diffrn_reflns_limit_k_min -29
_diffrn_reflns_limit_l_max 39
_diffrn_reflns_limit_l_min -39
_diffrn_reflns_number 522510
_diffrn_reflns_point_group_measured_fraction_full 0.999
_diffrn_reflns_point_group_measured_fraction_max 0.999
_diffrn_reflns_theta_full 66.774
_diffrn_reflns_theta_max 66.774
_diffrn_reflns_theta_min 2.208
_diffrn_source 'microfocus rotating anode'
_exptl_absorpt_coefficient_mu 1.029
_exptl_absorpt_correction_T_max 1.00000
_exptl_absorpt_correction_T_min 0.47221
_exptl_absorpt_correction_type multi-scan
_exptl_absorpt_process_details
; 
CrysAlisPro 1.171.39.16b (Rigaku Oxford Diffraction, 2015) 
Empirical absorption correction using spherical harmonics, 
 implemented in SCALE3 ABSPACK scaling algorithm. 
;
_exptl_crystal_colour Colorless
_exptl_crystal_density_diffrn 1.178
_exptl_crystal_description Needle
_exptl_crystal_F_000 5664
_exptl_crystal_size_max 0.200
_exptl_crystal_size_mid 0.080
_exptl_crystal_size_min 0.020
_refine_diff_density_max 0.464
_refine_diff_density_min -0.338
_refine_diff_density_rms 0.044
_refine_ls_abs_structure_details
; 
 Flack x determined using 10887 quotients [(I+)-(I-)]/[(I+)+(I-)] 
 (Parsons, Flack and Wagner, Acta Cryst. B69 (2013) 249-259). 
;
_refine_ls_abs_structure_Flack -0.001(7)
_refine_ls_extinction_method none
_refine_ls_goodness_of_fit_ref 1.016
_refine_ls_hydrogen_treatment constr
_refine_ls_matrix_type full
_refine_ls_number_parameters 1693
_refine_ls_number_reflns 25802
_refine_ls_number_restraints 45
_refine_ls_restrained_S_all 1.017
_refine_ls_R_factor_all 0.0389
_refine_ls_R_factor_gt 0.0364
_refine_ls_shift/su_max 0.001
_refine_ls_shift/su_mean 0.000
_refine_ls_structure_factor_coef Fsqd
_refine_ls_weighting_details 'w=1/[\s^2^(Fo^2^)+(0.0515P)^2^+4.8650P] where P=(Fo^2^+2Fc^2^)/3'
_refine_ls_weighting_scheme calc
_refine_ls_wR_factor_gt 0.0894
_refine_ls_wR_factor_ref 0.0912
_reflns_Friedel_coverage 0.854
_reflns_Friedel_fraction_full 0.998
_reflns_Friedel_fraction_max 0.998
_reflns_number_gt 24676
_reflns_number_total 25802
_reflns_threshold_expression 'I > 2\s(I)'
_cod_data_source_file ja7b09869_si_003.cif
_cod_data_source_block 007b-17048
_cod_database_code 4131744
_shelx_shelxl_version_number 2014/7
_shelx_space_group_comment
; 
The symmetry employed for this shelxl refinement is uniquely defined 
by the following loop, which should always be used as a source of 
symmetry information in preference to the above space-group names. 
They are only intended as comments. 
;
_shelx_estimated_absorpt_t_min 0.821
_shelx_estimated_absorpt_t_max 0.980

loop_
_space_group_symop_operation_xyz
'x, y, z'
'-x+1/2, -y, z+1/2'
'-x, y+1/2, -z+1/2'
'x+1/2, -y+1/2, -z'

loop_
_atom_site_label
_atom_site_type_symbol
_atom_site_fract_x
_atom_site_fract_y
_atom_site_fract_z
_atom_site_U_iso_or_equiv
_atom_site_adp_type
_atom_site_occupancy
_atom_site_site_symmetry_order
_atom_site_calc_flag
_atom_site_refinement_flags_posn
_atom_site_refinement_flags_adp
_atom_site_refinement_flags_occupancy
_atom_site_disorder_assembly
_atom_site_disorder_group
Si1A Si 0.59174(4) 0.50678(3) 0.42406(2) 0.01767(15) Uani 1 1 d . . . . .
O1A O 0.28816(11) 0.33138(8) 0.41179(6) 0.0206(4) Uani 1 1 d . . . . .
O2A O 0.44730(14) 0.32314(10) 0.27000(6) 0.0336(5) Uani 1 1 d . . . . .
O3A O 0.54022(11) 0.45213(8) 0.42967(5) 0.0183(4) Uani 1 1 d . . . . .
C1A C 0.32892(15) 0.35806(11) 0.38975(8) 0.0165(6) Uani 1 1 d . . . . .
C2A C 0.35945(16) 0.33396(11) 0.34990(8) 0.0180(6) Uani 1 1 d . . . . .
C3A C 0.44130(16) 0.35405(11) 0.34002(8) 0.0184(6) Uani 1 1 d . . . . .
H3A H 0.4387 0.3940 0.3400 0.022 Uiso 1 1 calc R U . . .
C4A C 0.47867(18) 0.33788(12) 0.30027(9) 0.0236(6) Uani 1 1 d . . . . .
C5A C 0.56496(17) 0.34352(13) 0.30542(9) 0.0256(7) Uani 1 1 d . . . . .
H5AA H 0.5847 0.3732 0.2887 0.031 Uiso 1 1 calc R U . . .
H5AB H 0.5913 0.3101 0.2975 0.031 Uiso 1 1 calc R U . . .
C6A C 0.57838(17) 0.35527(12) 0.35011(8) 0.0219(6) Uani 1 1 d . . . . .
H6AA H 0.5887 0.3938 0.3544 0.026 Uiso 1 1 calc R U . . .
H6AB H 0.6223 0.3344 0.3604 0.026 Uiso 1 1 calc R U . . .
C7A C 0.50322(15) 0.33839(11) 0.37131(8) 0.0165(6) Uani 1 1 d . . . . .
C8A C 0.48416(15) 0.36892(11) 0.40867(8) 0.0157(5) Uani 1 1 d . . . . .
C9A C 0.45328(16) 0.35077(11) 0.44258(8) 0.0171(6) Uani 1 1 d . . . . .
H9A H 0.4594 0.3152 0.4520 0.021 Uiso 1 1 calc R U . . .
C10A C 0.40754(16) 0.39291(11) 0.46435(8) 0.0185(6) Uani 1 1 d . . . . .
H10A H 0.3556 0.3781 0.4704 0.022 Uiso 1 1 calc R U . . .
C11A C 0.39958(16) 0.43544(11) 0.43052(8) 0.0166(6) Uani 1 1 d . . . . .
C12A C 0.33691(16) 0.41794(11) 0.39921(8) 0.0180(6) Uani 1 1 d . . . . .
H12C H 0.2867 0.4309 0.4090 0.022 Uiso 1 1 calc R U . . .
H12D H 0.3476 0.4368 0.3737 0.022 Uiso 1 1 calc R U . . .
C13A C 0.30293(17) 0.35461(12) 0.31781(9) 0.0241(6) Uani 1 1 d . . . . .
H13D H 0.2504 0.3455 0.3257 0.036 Uiso 1 1 calc R U . . .
H13E H 0.3148 0.3379 0.2920 0.036 Uiso 1 1 calc R U . . .
H13F H 0.3077 0.3935 0.3154 0.036 Uiso 1 1 calc R U . . .
C14A C 0.28719(17) 0.24209(12) 0.35463(10) 0.0266(7) Uani 1 1 d . . . . .
H14D H 0.2665 0.2480 0.3816 0.040 Uiso 1 1 calc R U . . .
H14E H 0.2955 0.2037 0.3505 0.040 Uiso 1 1 calc R U . . .
H14F H 0.2508 0.2555 0.3347 0.040 Uiso 1 1 calc R U . . .
C15A C 0.36335(17) 0.27177(11) 0.35027(9) 0.0212(6) Uani 1 1 d . . . . .
H15A H 0.3847 0.2610 0.3237 0.025 Uiso 1 1 calc R U . . .
C16A C 0.42100(16) 0.25247(11) 0.38167(9) 0.0216(6) Uani 1 1 d . . . . .
H16C H 0.4253 0.2131 0.3799 0.026 Uiso 1 1 calc R U . . .
H16D H 0.4012 0.2613 0.4087 0.026 Uiso 1 1 calc R U . . .
C17A C 0.50112(16) 0.27707(11) 0.37687(9) 0.0200(6) Uani 1 1 d . . . . .
H17C H 0.5262 0.2603 0.3534 0.024 Uiso 1 1 calc R U . . .
H17D H 0.5318 0.2678 0.4008 0.024 Uiso 1 1 calc R U . . .
C18A C 0.37990(17) 0.49144(11) 0.44485(9) 0.0222(6) Uani 1 1 d . . . . .
H18D H 0.3322 0.4904 0.4603 0.033 Uiso 1 1 calc R U . . .
H18E H 0.3733 0.5150 0.4217 0.033 Uiso 1 1 calc R U . . .
H18F H 0.4215 0.5050 0.4618 0.033 Uiso 1 1 calc R U . . .
C19A C 0.44288(18) 0.41367(12) 0.50345(8) 0.0222(6) Uani 1 1 d . . . . .
H19D H 0.4519 0.3836 0.5217 0.033 Uiso 1 1 calc R U . . .
H19E H 0.4077 0.4392 0.5161 0.033 Uiso 1 1 calc R U . . .
H19F H 0.4916 0.4315 0.4976 0.033 Uiso 1 1 calc R U . . .
C20A C 0.47646(16) 0.42991(11) 0.40820(8) 0.0161(5) Uani 1 1 d . . . . .
H20A H 0.4733 0.4442 0.3803 0.019 Uiso 1 1 calc R U . . .
C21A C 0.58252(17) 0.53699(13) 0.37316(9) 0.0246(6) Uani 1 1 d . . . . .
H21C H 0.5289 0.5325 0.3641 0.030 Uiso 1 1 calc R U . . .
H21D H 0.5922 0.5759 0.3755 0.030 Uiso 1 1 calc R U . . .
C22A C 0.6349(2) 0.51471(16) 0.34086(10) 0.0378(8) Uani 1 1 d . . . . .
H22D H 0.6274 0.5348 0.3160 0.057 Uiso 1 1 calc R U . . .
H22E H 0.6228 0.4769 0.3363 0.057 Uiso 1 1 calc R U . . .
H22F H 0.6884 0.5180 0.3495 0.057 Uiso 1 1 calc R U . . .
C23A C 0.69315(17) 0.48649(13) 0.43394(9) 0.0247(6) Uani 1 1 d . . . . .
H23E H 0.7073 0.4576 0.4151 0.030 Uiso 1 1 calc R U . . .
H23F H 0.7271 0.5174 0.4285 0.030 Uiso 1 1 calc R U . . .
C24A C 0.7075(2) 0.46696(15) 0.47701(10) 0.0398(9) Uani 1 1 d . . . . .
H24G H 0.7608 0.4552 0.4797 0.060 Uiso 1 1 calc R U . . .
H24H H 0.6732 0.4370 0.4830 0.060 Uiso 1 1 calc R U . . .
H24I H 0.6975 0.4962 0.4958 0.060 Uiso 1 1 calc R U . . .
C25A C 0.5621(2) 0.55782(12) 0.46255(10) 0.0295(7) Uani 1 1 d . . . . .
H25E H 0.5121 0.5731 0.4546 0.035 Uiso 1 1 calc R U . . .
H25F H 0.5552 0.5396 0.4886 0.035 Uiso 1 1 calc R U . . .
C26A C 0.6202(2) 0.60385(14) 0.46781(12) 0.0426(9) Uani 1 1 d . . . . .
H26G H 0.6268 0.6226 0.4422 0.064 Uiso 1 1 calc R U . . .
H26H H 0.6696 0.5892 0.4765 0.064 Uiso 1 1 calc R U . . .
H26I H 0.6012 0.6290 0.4880 0.064 Uiso 1 1 calc R U . . .
Si1B Si -0.11409(4) 0.49127(3) 0.61076(2) 0.01451(15) Uani 1 1 d . . . . .
O1B O 0.16518(11) 0.67332(8) 0.55965(6) 0.0198(4) Uani 1 1 d . . . . .
O2B O -0.03334(13) 0.64798(9) 0.43399(6) 0.0275(5) Uani 1 1 d . . . . .
O3B O -0.06566(11) 0.54811(7) 0.61068(5) 0.0169(4) Uani 1 1 d . . . . .
C1B C 0.12128(15) 0.64071(11) 0.54478(8) 0.0156(6) Uani 1 1 d . . . . .
C2B C 0.07666(16) 0.65494(11) 0.50586(8) 0.0165(6) Uani 1 1 d . . . . .
C3B C -0.00439(16) 0.63042(11) 0.50503(8) 0.0163(5) Uani 1 1 d . . . . .
H3B H 0.0020 0.5910 0.5088 0.020 Uiso 1 1 calc R U . . .
C4B C -0.05430(17) 0.63787(11) 0.46779(8) 0.0209(6) Uani 1 1 d . . . . .
C5B C -0.13747(17) 0.63067(13) 0.48042(9) 0.0243(6) Uani 1 1 d . . . . .
H5BA H -0.1593 0.5979 0.4683 0.029 Uiso 1 1 calc R U . . .
H5BB H -0.1686 0.6618 0.4719 0.029 Uiso 1 1 calc R U . . .
C6B C -0.13608(16) 0.62610(12) 0.52628(9) 0.0217(6) Uani 1 1 d . . . . .
H6BA H -0.1400 0.5882 0.5347 0.026 Uiso 1 1 calc R U . . .
H6BB H -0.1790 0.6464 0.5383 0.026 Uiso 1 1 calc R U . . .
C7B C -0.05835(16) 0.65013(11) 0.53907(8) 0.0167(5) Uani 1 1 d . . . . .
C8B C -0.02546(15) 0.62865(10) 0.57731(8) 0.0153(5) Uani 1 1 d . . . . .
C9B C 0.01301(15) 0.65477(11) 0.60576(8) 0.0168(5) Uani 1 1 d . . . . .
H9B H 0.0057 0.6916 0.6116 0.020 Uiso 1 1 calc R U . . .
C10B C 0.06935(16) 0.61952(11) 0.62761(8) 0.0176(6) Uani 1 1 d . . . . .
H10B H 0.1207 0.6373 0.6269 0.021 Uiso 1 1 calc R U . . .
C11B C 0.07150(15) 0.57056(11) 0.59884(8) 0.0154(5) Uani 1 1 d . . . . .
C12B C 0.12260(16) 0.58344(11) 0.56121(8) 0.0160(5) Uani 1 1 d . . . . .
H12E H 0.1763 0.5746 0.5681 0.019 Uiso 1 1 calc R U . . .
H12F H 0.1069 0.5591 0.5393 0.019 Uiso 1 1 calc R U . . .
C13B C 0.12580(17) 0.63012(12) 0.47219(8) 0.0210(6) Uani 1 1 d . . . . .
H13G H 0.1791 0.6418 0.4752 0.031 Uiso 1 1 calc R U . . .
H13H H 0.1062 0.6417 0.4461 0.031 Uiso 1 1 calc R U . . .
H13I H 0.1234 0.5910 0.4739 0.031 Uiso 1 1 calc R U . . .
C14B C 0.13934(18) 0.74951(12) 0.49371(9) 0.0255(6) Uani 1 1 d . . . . .
H14G H 0.1671 0.7519 0.5192 0.038 Uiso 1 1 calc R U . . .
H14H H 0.1257 0.7855 0.4846 0.038 Uiso 1 1 calc R U . . .
H14I H 0.1720 0.7322 0.4736 0.038 Uiso 1 1 calc R U . . .
C15B C 0.06620(17) 0.71647(11) 0.49956(8) 0.0197(6) Uani 1 1 d . . . . .
H15B H 0.0361 0.7205 0.4742 0.024 Uiso 1 1 calc R U . . .
C16B C 0.01647(17) 0.74018(11) 0.53281(9) 0.0211(6) Uani 1 1 d . . . . .
H16E H 0.0073 0.7785 0.5269 0.025 Uiso 1 1 calc R U . . .
H16F H 0.0448 0.7380 0.5585 0.025 Uiso 1 1 calc R U . . .
C17B C -0.06139(17) 0.71180(11) 0.53767(8) 0.0193(6) Uani 1 1 d . . . . .
H17E H -0.0949 0.7226 0.5151 0.023 Uiso 1 1 calc R U . . .
H17F H -0.0856 0.7247 0.5627 0.023 Uiso 1 1 calc R U . . .
C18B C 0.04928(18) 0.60766(12) 0.67148(8) 0.0233(6) Uani 1 1 d . . . . .
H18G H 0.0461 0.6413 0.6865 0.035 Uiso 1 1 calc R U . . .
H18H H 0.0891 0.5849 0.6833 0.035 Uiso 1 1 calc R U . . .
H18I H -0.0002 0.5892 0.6727 0.035 Uiso 1 1 calc R U . . .
C19B C 0.09935(16) 0.51900(11) 0.61776(8) 0.0199(6) Uani 1 1 d . . . . .
H19G H 0.1499 0.5248 0.6298 0.030 Uiso 1 1 calc R U . . .
H19H H 0.1030 0.4912 0.5972 0.030 Uiso 1 1 calc R U . . .
H19I H 0.0631 0.5077 0.6385 0.030 Uiso 1 1 calc R U . . .
C20B C -0.01108(15) 0.56864(10) 0.58252(8) 0.0143(5) Uani 1 1 d . . . . .
H20B H -0.0138 0.5493 0.5563 0.017 Uiso 1 1 calc R U . . .
C21B C -0.11183(16) 0.45907(11) 0.55997(8) 0.0193(6) Uani 1 1 d . . . . .
H21E H -0.1373 0.4832 0.5406 0.023 Uiso 1 1 calc R U . . .
H21F H -0.0577 0.4551 0.5515 0.023 Uiso 1 1 calc R U . . .
C22B C -0.15065(18) 0.40411(12) 0.55799(9) 0.0252(7) Uani 1 1 d . . . . .
H22G H -0.1513 0.3916 0.5302 0.038 Uiso 1 1 calc R U . . .
H22H H -0.2033 0.4070 0.5679 0.038 Uiso 1 1 calc R U . . .
H22I H -0.1221 0.3786 0.5746 0.038 Uiso 1 1 calc R U . . .
C23B C -0.21500(16) 0.50819(12) 0.62501(8) 0.0210(6) Uani 1 1 d . . . . .
H23G H -0.2366 0.4777 0.6402 0.025 Uiso 1 1 calc R U . . .
H23H H -0.2137 0.5393 0.6434 0.025 Uiso 1 1 calc R U . . .
C24B C -0.26954(17) 0.52124(13) 0.59045(9) 0.0270(7) Uani 1 1 d . . . . .
H24J H -0.2766 0.4894 0.5737 0.040 Uiso 1 1 calc R U . . .
H24K H -0.2478 0.5501 0.5742 0.040 Uiso 1 1 calc R U . . .
H24L H -0.3192 0.5325 0.6013 0.040 Uiso 1 1 calc R U . . .
C25B C -0.07247(16) 0.44627(11) 0.65025(8) 0.0199(6) Uani 1 1 d . . . . .
H25G H -0.0264 0.4287 0.6390 0.024 Uiso 1 1 calc R U . . .
H25H H -0.0554 0.4688 0.6729 0.024 Uiso 1 1 calc R U . . .
C26B C -0.12551(18) 0.40262(13) 0.66679(10) 0.0279(7) Uani 1 1 d . . . . .
H26J H -0.1481 0.3826 0.6445 0.042 Uiso 1 1 calc R U . . .
H26K H -0.1664 0.4192 0.6827 0.042 Uiso 1 1 calc R U . . .
H26L H -0.0959 0.3782 0.6838 0.042 Uiso 1 1 calc R U . . .
Si1C Si 0.25627(5) 0.77960(3) 0.66455(2) 0.02532(18) Uani 1 1 d D U . . .
O1C O 0.43773(11) 0.53437(8) 0.65377(5) 0.0190(4) Uani 1 1 d . . . . .
O2C O 0.31428(12) 0.58989(8) 0.50742(6) 0.0244(5) Uani 1 1 d . . . . .
O3C O 0.31761(12) 0.73040(8) 0.67077(6) 0.0223(4) Uani 1 1 d . . . . .
C1C C 0.38669(16) 0.55954(10) 0.63747(8) 0.0149(5) Uani 1 1 d . . . . .
C2C C 0.38262(15) 0.56231(10) 0.59094(8) 0.0143(5) Uani 1 1 d . . . . .
C3C C 0.34992(15) 0.61635(10) 0.57614(8) 0.0139(5) Uani 1 1 d . . . . .
H3C H 0.3004 0.6217 0.5907 0.017 Uiso 1 1 calc R U . . .
C4C C 0.33201(16) 0.62400(11) 0.53158(8) 0.0167(6) Uani 1 1 d . . . . .
C5C C 0.33731(17) 0.68348(11) 0.52218(8) 0.0197(6) Uani 1 1 d . . . . .
H5CA H 0.2873 0.6973 0.5128 0.024 Uiso 1 1 calc R U . . .
H5CB H 0.3762 0.6902 0.5012 0.024 Uiso 1 1 calc R U . . .
C6C C 0.36062(17) 0.71035(11) 0.56176(8) 0.0184(6) Uani 1 1 d . . . . .
H6CA H 0.3961 0.7405 0.5568 0.022 Uiso 1 1 calc R U . . .
H6CB H 0.3150 0.7239 0.5762 0.022 Uiso 1 1 calc R U . . .
C7C C 0.40044(15) 0.66612(10) 0.58600(8) 0.0145(5) Uani 1 1 d . . . . .
C8C C 0.39764(15) 0.67211(10) 0.63101(8) 0.0151(5) Uani 1 1 d . . . . .
C9C C 0.45116(16) 0.65879(11) 0.65781(8) 0.0187(6) Uani 1 1 d . . . . .
H9C H 0.5046 0.6593 0.6524 0.022 Uiso 1 1 calc R U . . .
C10C C 0.41744(16) 0.64279(11) 0.69769(8) 0.0188(6) Uani 1 1 d . . . . .
H10C H 0.4387 0.6070 0.7050 0.023 Uiso 1 1 calc R U . . .
C11C C 0.33182(16) 0.63518(11) 0.68560(8) 0.0174(6) Uani 1 1 d . . . . .
C12C C 0.32087(15) 0.57991(11) 0.66406(8) 0.0170(6) Uani 1 1 d . . . . .
H12A H 0.3110 0.5526 0.6849 0.020 Uiso 1 1 calc R U . . .
H12B H 0.2742 0.5823 0.6473 0.020 Uiso 1 1 calc R U . . .
C13C C 0.32736(16) 0.51634(11) 0.58010(8) 0.0177(6) Uani 1 1 d . . . . .
H13A H 0.3484 0.4824 0.5898 0.027 Uiso 1 1 calc R U . . .
H13B H 0.3212 0.5147 0.5509 0.027 Uiso 1 1 calc R U . . .
H13C H 0.2774 0.5228 0.5926 0.027 Uiso 1 1 calc R U . . .
C14C C 0.50363(16) 0.50134(11) 0.57819(8) 0.0198(6) Uani 1 1 d . . . . .
H14A H 0.5267 0.5024 0.6049 0.030 Uiso 1 1 calc R U . . .
H14B H 0.5439 0.4963 0.5581 0.030 Uiso 1 1 calc R U . . .
H14C H 0.4672 0.4716 0.5767 0.030 Uiso 1 1 calc R U . . .
C15C C 0.46158(15) 0.55417(11) 0.57009(8) 0.0160(5) Uani 1 1 d . . . . .
H15C H 0.4513 0.5550 0.5406 0.019 Uiso 1 1 calc R U . . .
C16C C 0.51569(16) 0.60097(11) 0.57856(8) 0.0182(6) Uani 1 1 d . . . . .
H16A H 0.5309 0.5997 0.6071 0.022 Uiso 1 1 calc R U . . .
H16B H 0.5627 0.5962 0.5623 0.022 Uiso 1 1 calc R U . . .
C17C C 0.48207(16) 0.65615(11) 0.56963(8) 0.0174(6) Uani 1 1 d . . . . .
H17A H 0.4812 0.6613 0.5402 0.021 Uiso 1 1 calc R U . . .
H17B H 0.5167 0.6836 0.5810 0.021 Uiso 1 1 calc R U . . .
C18C C 0.27471(18) 0.63890(12) 0.71982(9) 0.0248(6) Uani 1 1 d . . . . .
H18A H 0.2768 0.6748 0.7316 0.037 Uiso 1 1 calc R U . . .
H18B H 0.2875 0.6123 0.7403 0.037 Uiso 1 1 calc R U . . .
H18C H 0.2230 0.6321 0.7096 0.037 Uiso 1 1 calc R U . . .
C19C C 0.43379(19) 0.68129(13) 0.73228(9) 0.0289(7) Uani 1 1 d . . . . .
H19A H 0.4893 0.6854 0.7355 0.043 Uiso 1 1 calc R U . . .
H19B H 0.4117 0.6670 0.7571 0.043 Uiso 1 1 calc R U . . .
H19C H 0.4109 0.7162 0.7264 0.043 Uiso 1 1 calc R U . . .
C20C C 0.32129(16) 0.67814(10) 0.65313(8) 0.0168(6) Uani 1 1 d . . . . .
H20C H 0.2764 0.6706 0.6354 0.020 Uiso 1 1 calc R U . . .
C21C C 0.2501(2) 0.81649(14) 0.71320(10) 0.0354(8) Uani 1 1 d . . . . .
H21A H 0.3027 0.8263 0.7215 0.042 Uiso 1 1 calc R U . . .
H21B H 0.2217 0.8502 0.7085 0.042 Uiso 1 1 calc R U . . .
C22C C 0.2130(3) 0.78786(17) 0.74721(12) 0.0513(11) Uani 1 1 d . . . . .
H22A H 0.1632 0.7739 0.7386 0.077 Uiso 1 1 calc R U . . .
H22B H 0.2056 0.8127 0.7696 0.077 Uiso 1 1 calc R U . . .
H22C H 0.2458 0.7582 0.7558 0.077 Uiso 1 1 calc R U . . .
C25X C 0.3025(6) 0.8248(2) 0.6249(2) 0.0410(19) Uani 0.705(14) 1 d D U P A 1
H25A H 0.3580 0.8167 0.6240 0.049 Uiso 0.705(14) 1 calc R U P A 1
H25B H 0.2809 0.8152 0.5984 0.049 Uiso 0.705(14) 1 calc R U P A 1
C26X C 0.2932(5) 0.8853(2) 0.63065(18) 0.0420(19) Uani 0.705(14) 1 d D U P A 1
H26A H 0.3160 0.9041 0.6078 0.063 Uiso 0.705(14) 1 calc R U P A 1
H26B H 0.3190 0.8963 0.6554 0.063 Uiso 0.705(14) 1 calc R U P A 1
H26C H 0.2386 0.8941 0.6324 0.063 Uiso 0.705(14) 1 calc R U P A 1
C23C C 0.1609(2) 0.75220(14) 0.64994(11) 0.0381(9) Uani 1 1 d D U . . .
H23C H 0.1651 0.7313 0.6249 0.046 Uiso 0.5 1 calc R U P B 2
H23D H 0.1406 0.7286 0.6713 0.046 Uiso 0.5 1 calc R U P B 2
H23A H 0.1658 0.7379 0.6224 0.046 Uiso 0.5 1 calc R U P C 1
H23B H 0.1502 0.7214 0.6677 0.046 Uiso 0.5 1 calc R U P C 1
C24X C 0.1079(8) 0.8009(6) 0.6439(8) 0.046(4) Uani 0.5 1 d D U P D 2
H24A H 0.1030 0.8204 0.6692 0.069 Uiso 0.5 1 calc R U P D 2
H24B H 0.0573 0.7886 0.6351 0.069 Uiso 0.5 1 calc R U P D 2
H24C H 0.1298 0.8245 0.6234 0.069 Uiso 0.5 1 calc R U P D 2
C25C C 0.2673(10) 0.8318(6) 0.6278(5) 0.033(4) Uani 0.295(14) 1 d D U P A 2
H25C H 0.2739 0.8160 0.6008 0.039 Uiso 0.295(14) 1 calc R U P A 2
H25D H 0.2210 0.8547 0.6274 0.039 Uiso 0.295(14) 1 calc R U P A 2
C26C C 0.3377(9) 0.8655(7) 0.6386(4) 0.039(5) Uani 0.295(14) 1 d D U P A 2
H26D H 0.3461 0.8925 0.6178 0.058 Uiso 0.295(14) 1 calc R U P A 2
H26E H 0.3828 0.8422 0.6404 0.058 Uiso 0.295(14) 1 calc R U P A 2
H26F H 0.3292 0.8831 0.6644 0.058 Uiso 0.295(14) 1 calc R U P A 2
Si1D Si 0.26042(4) 0.24093(3) 0.83650(2) 0.01888(16) Uani 1 1 d . . . . .
O1D O 0.09489(11) 0.49191(7) 0.82762(5) 0.0180(4) Uani 1 1 d . . . . .
O2D O 0.18652(13) 0.42946(8) 0.67659(6) 0.0271(5) Uani 1 1 d . . . . .
O3D O 0.20709(11) 0.29449(8) 0.84155(6) 0.0200(4) Uani 1 1 d . . . . .
C1D C 0.14211(15) 0.46528(10) 0.80937(8) 0.0144(5) Uani 1 1 d . . . . .
C2D C 0.13788(15) 0.46161(11) 0.76285(8) 0.0146(5) Uani 1 1 d . . . . .
C3D C 0.16411(16) 0.40625(11) 0.74729(8) 0.0151(5) Uani 1 1 d . . . . .
H3D H 0.2158 0.3997 0.7592 0.018 Uiso 1 1 calc R U . . .
C4D C 0.17260(17) 0.39653(12) 0.70224(8) 0.0199(6) Uani 1 1 d . . . . .
C5D C 0.16253(18) 0.33704(12) 0.69470(8) 0.0227(6) Uani 1 1 d . . . . .
H5DA H 0.2098 0.3216 0.6831 0.027 Uiso 1 1 calc R U . . .
H5DB H 0.1195 0.3306 0.6760 0.027 Uiso 1 1 calc R U . . .
C6D C 0.14556(17) 0.31211(11) 0.73572(8) 0.0204(6) Uani 1 1 d . . . . .
H6DA H 0.1929 0.2978 0.7480 0.025 Uiso 1 1 calc R U . . .
H6DB H 0.1078 0.2828 0.7332 0.025 Uiso 1 1 calc R U . . .
C7D C 0.11269(16) 0.35857(11) 0.76089(8) 0.0157(5) Uani 1 1 d . . . . .
C8D C 0.12390(15) 0.35393(10) 0.80527(8) 0.0143(5) Uani 1 1 d . . . . .
C9D C 0.07646(16) 0.36844(10) 0.83460(8) 0.0161(5) Uani 1 1 d . . . . .
H9D H 0.0223 0.3687 0.8319 0.019 Uiso 1 1 calc R U . . .
C10D C 0.11754(16) 0.38442(11) 0.87234(8) 0.0175(6) Uani 1 1 d . . . . .
H10D H 0.0993 0.4208 0.8802 0.021 Uiso 1 1 calc R U . . .
C11D C 0.20127(15) 0.38984(11) 0.85580(8) 0.0160(6) Uani 1 1 d . . . . .
C12D C 0.21136(15) 0.44439(11) 0.83298(8) 0.0169(5) Uani 1 1 d . . . . .
H12G H 0.2260 0.4720 0.8528 0.020 Uiso 1 1 calc R U . . .
H12H H 0.2548 0.4405 0.8141 0.020 Uiso 1 1 calc R U . . .
C13D C 0.19297(16) 0.50586(11) 0.74856(8) 0.0202(6) Uani 1 1 d . . . . .
H13J H 0.1762 0.5404 0.7593 0.030 Uiso 1 1 calc R U . . .
H13K H 0.1928 0.5073 0.7192 0.030 Uiso 1 1 calc R U . . .
H13L H 0.2449 0.4980 0.7581 0.030 Uiso 1 1 calc R U . . .
C14D C 0.01975(17) 0.52653(12) 0.75532(9) 0.0226(6) Uani 1 1 d . . . . .
H14J H 0.0001 0.5269 0.7828 0.034 Uiso 1 1 calc R U . . .
H14K H -0.0224 0.5332 0.7366 0.034 Uiso 1 1 calc R U . . .
H14L H 0.0586 0.5545 0.7523 0.034 Uiso 1 1 calc R U . . .
C15D C 0.05561(16) 0.47192(11) 0.74637(8) 0.0178(6) Uani 1 1 d . . . . .
H15D H 0.0597 0.4696 0.7165 0.021 Uiso 1 1 calc R U . . .
C16D C 0.00068(16) 0.42711(12) 0.75897(8) 0.0199(6) Uani 1 1 d . . . . .
H16G H -0.0494 0.4330 0.7457 0.024 Uiso 1 1 calc R U . . .
H16H H -0.0076 0.4294 0.7883 0.024 Uiso 1 1 calc R U . . .
C17D C 0.02899(16) 0.37059(11) 0.74865(8) 0.0188(6) Uani 1 1 d . . . . .
H17G H 0.0240 0.3652 0.7194 0.023 Uiso 1 1 calc R U . . .
H17H H -0.0049 0.3443 0.7620 0.023 Uiso 1 1 calc R U . . .
C18D C 0.26404(17) 0.38529(12) 0.88736(8) 0.0226(6) Uani 1 1 d . . . . .
H18J H 0.2547 0.4114 0.9087 0.034 Uiso 1 1 calc R U . . .
H18K H 0.3139 0.3925 0.8750 0.034 Uiso 1 1 calc R U . . .
H18L H 0.2639 0.3491 0.8987 0.034 Uiso 1 1 calc R U . . .
C19D C 0.10676(19) 0.34690(12) 0.90831(8) 0.0252(6) Uani 1 1 d . . . . .
H19J H 0.0520 0.3434 0.9143 0.038 Uiso 1 1 calc R U . . .
H19K H 0.1333 0.3617 0.9317 0.038 Uiso 1 1 calc R U . . .
H19L H 0.1280 0.3116 0.9019 0.038 Uiso 1 1 calc R U . . .
C20D C 0.20313(16) 0.34623(11) 0.82354(8) 0.0162(6) Uani 1 1 d . . . . .
H20D H 0.2450 0.3521 0.8036 0.019 Uiso 1 1 calc R U . . .
C21D C 0.36128(18) 0.25525(13) 0.82062(10) 0.0296(7) Uani 1 1 d . . . . .
H21G H 0.3844 0.2215 0.8109 0.036 Uiso 1 1 calc R U . . .
H21H H 0.3597 0.2803 0.7977 0.036 Uiso 1 1 calc R U . . .
C22D C 0.4140(2) 0.27895(14) 0.85279(11) 0.0349(8) Uani 1 1 d . . . . .
H22J H 0.4660 0.2824 0.8420 0.052 Uiso 1 1 calc R U . . .
H22K H 0.4148 0.2553 0.8762 0.052 Uiso 1 1 calc R U . . .
H22L H 0.3950 0.3143 0.8607 0.052 Uiso 1 1 calc R U . . .
C23D C 0.21664(19) 0.19345(12) 0.79994(10) 0.0275(7) Uani 1 1 d . . . . .
H23I H 0.2216 0.2087 0.7727 0.033 Uiso 1 1 calc R U . . .
H23J H 0.2458 0.1595 0.8006 0.033 Uiso 1 1 calc R U . . .
C24D C 0.1322(2) 0.18118(17) 0.80788(11) 0.0434(9) Uani 1 1 d . . . . .
H24M H 0.1130 0.1567 0.7873 0.065 Uiso 1 1 calc R U . . .
H24N H 0.1026 0.2145 0.8071 0.065 Uiso 1 1 calc R U . . .
H24O H 0.1268 0.1645 0.8343 0.065 Uiso 1 1 calc R U . . .
C25D C 0.25744(18) 0.21233(12) 0.88834(9) 0.0253(6) Uani 1 1 d . . . . .
H25I H 0.2776 0.2394 0.9073 0.030 Uiso 1 1 calc R U . . .
H25J H 0.2033 0.2055 0.8956 0.030 Uiso 1 1 calc R U . . .
C26D C 0.30263(19) 0.16065(13) 0.89379(10) 0.0300(7) Uani 1 1 d . . . . .
H26M H 0.2798 0.1324 0.8773 0.045 Uiso 1 1 calc R U . . .
H26N H 0.3013 0.1500 0.9220 0.045 Uiso 1 1 calc R U . . .
H26O H 0.3559 0.1664 0.8855 0.045 Uiso 1 1 calc R U . . .
Si1E Si 0.64451(4) 0.52222(3) 0.76597(2) 0.01950(16) Uani 1 1 d . . . . .
O1E O 0.34536(11) 0.34704(8) 0.73234(6) 0.0196(4) Uani 1 1 d . . . . .
O2E O 0.52034(13) 0.36218(9) 0.59697(6) 0.0295(5) Uani 1 1 d . . . . .
O3E O 0.58552(11) 0.47122(8) 0.76938(6) 0.0220(4) Uani 1 1 d . . . . .
C1E C 0.38743(15) 0.37765(11) 0.71416(8) 0.0171(6) Uani 1 1 d . . . . .
C2E C 0.42427(16) 0.36008(11) 0.67390(8) 0.0165(6) Uani 1 1 d . . . . .
C3E C 0.50571(16) 0.38344(11) 0.66844(8) 0.0165(5) Uani 1 1 d . . . . .
H3E H 0.5009 0.4231 0.6712 0.020 Uiso 1 1 calc R U . . .
C4E C 0.54772(17) 0.37326(11) 0.62896(8) 0.0211(6) Uani 1 1 d . . . . .
C5E C 0.63354(18) 0.37918(13) 0.63712(9) 0.0261(7) Uani 1 1 d . . . . .
H5EA H 0.6545 0.4105 0.6227 0.031 Uiso 1 1 calc R U . . .
H5EB H 0.6616 0.3468 0.6284 0.031 Uiso 1 1 calc R U . . .
C6E C 0.64089(17) 0.38682(13) 0.68272(8) 0.0224(6) Uani 1 1 d . . . . .
H6EA H 0.6475 0.4251 0.6894 0.027 Uiso 1 1 calc R U . . .
H6EB H 0.6852 0.3666 0.6933 0.027 Uiso 1 1 calc R U . . .
C7E C 0.56502(16) 0.36507(11) 0.70035(8) 0.0174(6) Uani 1 1 d . . . . .
C8E C 0.53965(15) 0.38968(11) 0.73926(8) 0.0170(6) Uani 1 1 d . . . . .
C9E C 0.50589(16) 0.36621(12) 0.77055(8) 0.0192(6) Uani 1 1 d . . . . .
H9E H 0.5131 0.3297 0.7775 0.023 Uiso 1 1 calc R U . . .
C10E C 0.45510(17) 0.40406(12) 0.79363(8) 0.0206(6) Uani 1 1 d . . . . .
H10E H 0.4035 0.3871 0.7965 0.025 Uiso 1 1 calc R U . . .
C11E C 0.44836(16) 0.45084(11) 0.76282(8) 0.0185(6) Uani 1 1 d . . . . .
C12E C 0.39111(16) 0.43612(11) 0.72859(8) 0.0187(6) Uani 1 1 d . . . . .
H12I H 0.3391 0.4464 0.7376 0.022 Uiso 1 1 calc R U . . .
H12J H 0.4036 0.4587 0.7051 0.022 Uiso 1 1 calc R U . . .
C13E C 0.37009(17) 0.38368(12) 0.64173(8) 0.0222(6) Uani 1 1 d . . . . .
H13M H 0.3173 0.3726 0.6474 0.033 Uiso 1 1 calc R U . . .
H13N H 0.3853 0.3705 0.6152 0.033 Uiso 1 1 calc R U . . .
H13O H 0.3734 0.4228 0.6422 0.033 Uiso 1 1 calc R U . . .
C14E C 0.35808(18) 0.26567(12) 0.66820(9) 0.0263(7) Uani 1 1 d . . . . .
H14M H 0.3344 0.2653 0.6948 0.039 Uiso 1 1 calc R U . . .
H14N H 0.3696 0.2290 0.6599 0.039 Uiso 1 1 calc R U . . .
H14O H 0.3227 0.2820 0.6489 0.039 Uiso 1 1 calc R U . . .
C15E C 0.43245(17) 0.29826(11) 0.66969(8) 0.0191(6) Uani 1 1 d . . . . .
H15E H 0.4584 0.2921 0.6434 0.023 Uiso 1 1 calc R U . . .
C16E C 0.48695(17) 0.27632(11) 0.70152(8) 0.0212(6) Uani 1 1 d . . . . .
H16I H 0.4936 0.2374 0.6971 0.025 Uiso 1 1 calc R U . . .
H16J H 0.4633 0.2812 0.7282 0.025 Uiso 1 1 calc R U . . .
C17E C 0.56605(17) 0.30317(11) 0.70139(9) 0.0206(6) Uani 1 1 d . . . . .
H17I H 0.5949 0.2902 0.6778 0.025 Uiso 1 1 calc R U . . .
H17J H 0.5942 0.2916 0.7256 0.025 Uiso 1 1 calc R U . . .
C18E C 0.42583(17) 0.50494(12) 0.78007(10) 0.0267(7) Uani 1 1 d . . . . .
H18M H 0.3771 0.5016 0.7944 0.040 Uiso 1 1 calc R U . . .
H18N H 0.4203 0.5309 0.7583 0.040 Uiso 1 1 calc R U . . .
H18O H 0.4656 0.5172 0.7986 0.040 Uiso 1 1 calc R U . . .
C19E C 0.48373(19) 0.41970(13) 0.83561(9) 0.0287(7) Uani 1 1 d . . . . .
H19M H 0.4921 0.3873 0.8516 0.043 Uiso 1 1 calc R U . . .
H19N H 0.4454 0.4423 0.8488 0.043 Uiso 1 1 calc R U . . .
H19O H 0.5320 0.4395 0.8332 0.043 Uiso 1 1 calc R U . . .
C20E C 0.52819(16) 0.45001(11) 0.74320(8) 0.0173(6) Uani 1 1 d . . . . .
H20E H 0.5283 0.4682 0.7165 0.021 Uiso 1 1 calc R U . . .
C21E C 0.73977(17) 0.49746(14) 0.74841(10) 0.0312(7) Uani 1 1 d . . . . .
H21I H 0.7589 0.4708 0.7679 0.037 Uiso 1 1 calc R U . . .
H21J H 0.7326 0.4789 0.7225 0.037 Uiso 1 1 calc R U . . .
C22E C 0.8009(2) 0.54049(17) 0.74300(13) 0.0476(10) Uani 1 1 d . . . . .
H22M H 0.7852 0.5651 0.7217 0.071 Uiso 1 1 calc R U . . .
H22N H 0.8497 0.5236 0.7358 0.071 Uiso 1 1 calc R U . . .
H22O H 0.8071 0.5604 0.7681 0.071 Uiso 1 1 calc R U . . .
C23E C 0.60968(18) 0.57497(13) 0.73087(9) 0.0283(7) Uani 1 1 d . . . . .
H23K H 0.5549 0.5818 0.7366 0.034 Uiso 1 1 calc R U . . .
H23L H 0.6380 0.6084 0.7365 0.034 Uiso 1 1 calc R U . . .
C24E C 0.61782(19) 0.56222(15) 0.68615(9) 0.0322(8) Uani 1 1 d . . . . .
H24P H 0.6065 0.5943 0.6704 0.048 Uiso 1 1 calc R U . . .
H24Q H 0.5818 0.5337 0.6789 0.048 Uiso 1 1 calc R U . . .
H24R H 0.6703 0.5504 0.6806 0.048 Uiso 1 1 calc R U . . .
C25E C 0.6535(2) 0.55077(15) 0.81774(10) 0.0400(9) Uani 1 1 d . . . . .
H25K H 0.6414 0.5222 0.8372 0.048 Uiso 1 1 calc R U . . .
H25L H 0.7077 0.5611 0.8220 0.048 Uiso 1 1 calc R U . . .
C26E C 0.6040(3) 0.59843(18) 0.82716(12) 0.0520(11) Uani 1 1 d . . . . .
H26P H 0.6176 0.6281 0.8093 0.078 Uiso 1 1 calc R U . . .
H26Q H 0.6122 0.6093 0.8551 0.078 Uiso 1 1 calc R U . . .
H26R H 0.5501 0.5890 0.8232 0.078 Uiso 1 1 calc R U . . .
Si1F Si 0.27028(4) 0.75889(3) 1.02160(2) 0.01517(15) Uani 1 1 d . . . . .
O1F O 0.45101(11) 0.51450(7) 0.99917(5) 0.0182(4) Uani 1 1 d . . . . .
O2F O 0.38389(14) 0.59654(8) 0.85041(6) 0.0298(5) Uani 1 1 d . . . . .
O3F O 0.32469(11) 0.70542(7) 1.02415(6) 0.0177(4) Uani 1 1 d . . . . .
C1F C 0.40558(15) 0.54235(10) 0.98082(8) 0.0143(5) Uani 1 1 d . . . . .
C2F C 0.41821(15) 0.55297(11) 0.93539(8) 0.0160(5) Uani 1 1 d . . . . .
C3F C 0.39226(15) 0.60991(10) 0.92334(8) 0.0155(5) Uani 1 1 d . . . . .
H3F H 0.3381 0.6137 0.9327 0.019 Uiso 1 1 calc R U . . .
C4F C 0.39262(17) 0.62546(12) 0.87897(8) 0.0210(6) Uani 1 1 d . . . . .
C5F C 0.40379(18) 0.68578(11) 0.87637(8) 0.0224(6) Uani 1 1 d . . . . .
H5FA H 0.3596 0.7028 0.8628 0.027 Uiso 1 1 calc R U . . .
H5FB H 0.4510 0.6944 0.8612 0.027 Uiso 1 1 calc R U . . .
C6F C 0.41023(17) 0.70544(11) 0.91977(8) 0.0187(6) Uani 1 1 d . . . . .
H6FA H 0.3599 0.7177 0.9299 0.022 Uiso 1 1 calc R U . . .
H6FB H 0.4474 0.7352 0.9219 0.022 Uiso 1 1 calc R U . . .
C7F C 0.43838(15) 0.65605(10) 0.94336(8) 0.0150(5) Uani 1 1 d . . . . .
C8F C 0.41770(15) 0.65445(10) 0.98707(8) 0.0137(5) Uani 1 1 d . . . . .
C9F C 0.46038(16) 0.63674(10) 1.01738(8) 0.0160(5) Uani 1 1 d . . . . .
H9F H 0.5147 0.6385 1.0178 0.019 Uiso 1 1 calc R U . . .
C10F C 0.41317(16) 0.61359(11) 1.05098(8) 0.0162(5) Uani 1 1 d . . . . .
H10F H 0.4322 0.5765 1.0563 0.019 Uiso 1 1 calc R U . . .
C11F C 0.33338(15) 0.60896(10) 1.02979(8) 0.0157(5) Uani 1 1 d . . . . .
C12F C 0.33105(16) 0.55823(10) 1.00228(8) 0.0163(5) Uani 1 1 d . . . . .
H12K H 0.3144 0.5275 1.0189 0.020 Uiso 1 1 calc R U . . .
H12L H 0.2912 0.5640 0.9816 0.020 Uiso 1 1 calc R U . . .
C13F C 0.36714(17) 0.51066(11) 0.91479(8) 0.0204(6) Uani 1 1 d . . . . .
H13P H 0.3840 0.4748 0.9227 0.031 Uiso 1 1 calc R U . . .
H13Q H 0.3713 0.5144 0.8856 0.031 Uiso 1 1 calc R U . . .
H13R H 0.3137 0.5159 0.9229 0.031 Uiso 1 1 calc R U . . .
C14F C 0.54074(17) 0.49173(12) 0.92713(9) 0.0229(6) Uani 1 1 d . . . . .
H14P H 0.5526 0.4856 0.9555 0.034 Uiso 1 1 calc R U . . .
H14Q H 0.5881 0.4904 0.9114 0.034 Uiso 1 1 calc R U . . .
H14R H 0.5054 0.4640 0.9177 0.034 Uiso 1 1 calc R U . . .
C15F C 0.50327(16) 0.54696(11) 0.92227(8) 0.0180(6) Uani 1 1 d . . . . .
H15F H 0.5044 0.5550 0.8929 0.022 Uiso 1 1 calc R U . . .
C16F C 0.55337(16) 0.58953(11) 0.94230(9) 0.0190(6) Uani 1 1 d . . . . .
H16K H 0.6061 0.5866 0.9316 0.023 Uiso 1 1 calc R U . . .
H16L H 0.5557 0.5821 0.9714 0.023 Uiso 1 1 calc R U . . .
C17F C 0.52480(16) 0.64705(11) 0.93603(8) 0.0186(6) Uani 1 1 d . . . . .
H17K H 0.5368 0.6579 0.9082 0.022 Uiso 1 1 calc R U . . .
H17L H 0.5538 0.6709 0.9542 0.022 Uiso 1 1 calc R U . . .
C18F C 0.26547(16) 0.60727(11) 1.05839(8) 0.0197(6) Uani 1 1 d . . . . .
H18P H 0.2728 0.5784 1.0778 0.030 Uiso 1 1 calc R U . . .
H18Q H 0.2183 0.6009 1.0432 0.030 Uiso 1 1 calc R U . . .
H18R H 0.2615 0.6415 1.0726 0.030 Uiso 1 1 calc R U . . .
C19F C 0.41440(17) 0.64430(12) 1.09065(8) 0.0212(6) Uani 1 1 d . . . . .
H19P H 0.4674 0.6477 1.1000 0.032 Uiso 1 1 calc R U . . .
H19Q H 0.3842 0.6249 1.1107 0.032 Uiso 1 1 calc R U . . .
H19R H 0.3924 0.6800 1.0866 0.032 Uiso 1 1 calc R U . . .
C20F C 0.33451(15) 0.65761(10) 1.00155(8) 0.0144(5) Uani 1 1 d . . . . .
H20F H 0.2967 0.6544 0.9792 0.017 Uiso 1 1 calc R U . . .
C21F C 0.30781(17) 0.80749(11) 0.98427(9) 0.0215(6) Uani 1 1 d . . . . .
H21K H 0.3016 0.7922 0.9571 0.026 Uiso 1 1 calc R U . . .
H21L H 0.2768 0.8406 0.9856 0.026 Uiso 1 1 calc R U . . .
C22F C 0.39258(19) 0.82192(14) 0.99071(10) 0.0313(7) Uani 1 1 d . . . . .
H22P H 0.4106 0.8439 0.9683 0.047 Uiso 1 1 calc R U . . .
H22Q H 0.4231 0.7891 0.9921 0.047 Uiso 1 1 calc R U . . .
H22R H 0.3981 0.8419 1.0158 0.047 Uiso 1 1 calc R U . . .
C23F C 0.16795(16) 0.74385(12) 1.00908(9) 0.0241(6) Uani 1 1 d . . . . .
H23M H 0.1430 0.7776 1.0006 0.029 Uiso 1 1 calc R U . . .
H23N H 0.1672 0.7193 0.9858 0.029 Uiso 1 1 calc R U . . .
C24F C 0.11962(18) 0.71892(13) 1.04255(11) 0.0298(7) Uani 1 1 d . . . . .
H24S H 0.0671 0.7136 1.0330 0.045 Uiso 1 1 calc R U . . .
H24T H 0.1192 0.7428 1.0658 0.045 Uiso 1 1 calc R U . . .
H24U H 0.1416 0.6844 1.0502 0.045 Uiso 1 1 calc R U . . .
C25F C 0.28103(17) 0.78638(12) 1.07352(9) 0.0230(6) Uani 1 1 d . . . . .
H25M H 0.2648 0.7585 1.0928 0.028 Uiso 1 1 calc R U . . .
H25N H 0.3360 0.7936 1.0784 0.028 Uiso 1 1 calc R U . . .
C26F C 0.23623(18) 0.83722(13) 1.08229(10) 0.0297(7) Uani 1 1 d . . . . .
H26S H 0.2503 0.8649 1.0628 0.044 Uiso 1 1 calc R U . . .
H26T H 0.2483 0.8497 1.1094 0.044 Uiso 1 1 calc R U . . .
H26U H 0.1812 0.8298 1.0803 0.044 Uiso 1 1 calc R U . . .
C24C C 0.0891(8) 0.7889(6) 0.6507(7) 0.055(5) Uani 0.5 1 d D U P D 1
H24D H 0.0833 0.8044 0.6775 0.082 Uiso 0.5 1 calc R U P D 1
H24E H 0.0436 0.7678 0.6441 0.082 Uiso 0.5 1 calc R U P D 1
H24F H 0.0953 0.8176 0.6310 0.082 Uiso 0.5 1 calc R U P D 1

loop_
_atom_site_aniso_label
_atom_site_aniso_U_11
_atom_site_aniso_U_22
_atom_site_aniso_U_33
_atom_site_aniso_U_23
_atom_site_aniso_U_13
_atom_site_aniso_U_12
Si1A 0.0187(4) 0.0165(4) 0.0178(4) 0.0002(3) 0.0000(3) -0.0016(3)
O1A 0.0173(10) 0.0207(10) 0.0237(10) 0.0021(8) -0.0012(8) -0.0015(8)
O2A 0.0404(13) 0.0410(13) 0.0192(11) -0.0067(10) 0.0002(10) -0.0050(11)
O3A 0.0207(10) 0.0175(9) 0.0167(9) -0.0003(7) -0.0024(8) -0.0033(8)
C1A 0.0132(13) 0.0191(14) 0.0173(13) 0.0011(11) -0.0053(11) 0.0026(11)
C2A 0.0205(14) 0.0168(14) 0.0166(13) -0.0016(11) -0.0027(11) -0.0005(11)
C3A 0.0205(14) 0.0176(14) 0.0170(13) -0.0014(11) -0.0006(11) -0.0019(11)
C4A 0.0318(16) 0.0206(15) 0.0184(14) -0.0014(12) 0.0002(13) -0.0045(13)
C5A 0.0264(16) 0.0283(16) 0.0221(15) -0.0060(12) 0.0071(12) -0.0006(13)
C6A 0.0211(15) 0.0240(15) 0.0205(14) -0.0034(12) 0.0026(11) -0.0010(12)
C7A 0.0176(13) 0.0142(13) 0.0176(13) -0.0015(11) -0.0004(11) 0.0006(11)
C8A 0.0150(13) 0.0133(13) 0.0187(13) -0.0001(10) -0.0036(11) 0.0003(10)
C9A 0.0192(14) 0.0153(13) 0.0170(13) 0.0022(11) -0.0034(11) -0.0019(11)
C10A 0.0208(14) 0.0188(14) 0.0159(13) 0.0024(11) 0.0016(11) -0.0027(12)
C11A 0.0200(14) 0.0143(13) 0.0155(13) 0.0012(10) 0.0011(11) -0.0009(11)
C12A 0.0176(13) 0.0164(14) 0.0200(14) 0.0021(11) 0.0008(11) 0.0004(11)
C13A 0.0247(15) 0.0261(16) 0.0213(15) 0.0002(12) -0.0072(12) 0.0022(13)
C14A 0.0235(15) 0.0198(15) 0.0366(17) -0.0045(13) -0.0046(13) -0.0013(13)
C15A 0.0222(14) 0.0165(14) 0.0248(14) -0.0037(11) -0.0038(12) 0.0015(12)
C16A 0.0230(14) 0.0145(13) 0.0274(15) -0.0003(12) -0.0036(12) 0.0001(12)
C17A 0.0195(14) 0.0163(14) 0.0241(14) -0.0024(11) -0.0015(11) 0.0023(11)
C18A 0.0253(15) 0.0181(14) 0.0232(14) -0.0007(12) 0.0046(12) 0.0005(12)
C19A 0.0286(16) 0.0227(15) 0.0154(13) -0.0007(11) 0.0014(12) -0.0029(13)
C20A 0.0181(14) 0.0153(13) 0.0150(12) -0.0013(10) -0.0020(11) -0.0012(11)
C21A 0.0189(14) 0.0287(16) 0.0263(15) 0.0069(13) -0.0013(12) -0.0022(13)
C22A 0.0394(19) 0.050(2) 0.0240(16) 0.0039(15) 0.0024(15) 0.0050(17)
C23A 0.0214(14) 0.0265(16) 0.0261(15) 0.0018(12) -0.0047(12) -0.0008(13)
C24A 0.047(2) 0.040(2) 0.0322(18) 0.0030(16) -0.0186(16) 0.0063(17)
C25A 0.0342(17) 0.0222(15) 0.0321(17) -0.0047(13) 0.0087(14) -0.0049(14)
C26A 0.053(2) 0.0299(18) 0.045(2) -0.0132(16) 0.0094(18) -0.0126(17)
Si1B 0.0137(3) 0.0155(3) 0.0143(3) 0.0007(3) 0.0000(3) -0.0007(3)
O1B 0.0218(10) 0.0187(10) 0.0190(10) -0.0016(8) 0.0032(8) -0.0034(8)
O2B 0.0337(12) 0.0323(12) 0.0165(10) 0.0048(9) -0.0008(9) 0.0044(10)
O3B 0.0200(10) 0.0164(9) 0.0142(9) 0.0015(7) 0.0020(8) -0.0020(8)
C1B 0.0165(13) 0.0165(13) 0.0139(13) -0.0013(10) 0.0062(10) 0.0031(11)
C2B 0.0202(14) 0.0131(13) 0.0163(13) 0.0016(10) 0.0039(11) 0.0021(11)
C3B 0.0201(14) 0.0156(13) 0.0132(13) 0.0013(10) -0.0001(11) 0.0015(11)
C4B 0.0275(16) 0.0171(14) 0.0181(14) 0.0003(11) -0.0010(12) 0.0035(12)
C5B 0.0250(15) 0.0283(16) 0.0195(14) 0.0031(12) -0.0045(12) 0.0039(13)
C6B 0.0183(14) 0.0232(15) 0.0237(15) 0.0043(12) -0.0011(11) 0.0024(12)
C7B 0.0192(13) 0.0148(13) 0.0160(13) 0.0033(10) 0.0004(11) 0.0025(11)
C8B 0.0162(13) 0.0144(13) 0.0153(13) 0.0033(10) 0.0049(10) 0.0028(11)
C9B 0.0204(13) 0.0162(13) 0.0140(13) 0.0001(10) 0.0039(11) -0.0004(11)
C10B 0.0212(14) 0.0182(14) 0.0135(13) 0.0007(11) 0.0006(11) -0.0032(12)
C11B 0.0170(13) 0.0159(13) 0.0134(12) 0.0015(10) 0.0005(10) 0.0017(11)
C12B 0.0174(13) 0.0148(13) 0.0159(13) 0.0031(10) -0.0006(11) 0.0018(11)
C13B 0.0262(15) 0.0205(14) 0.0162(13) 0.0006(11) 0.0031(11) 0.0032(12)
C14B 0.0303(16) 0.0168(14) 0.0293(16) 0.0072(12) 0.0091(13) 0.0019(13)
C15B 0.0264(15) 0.0157(14) 0.0171(13) 0.0044(11) 0.0044(12) 0.0028(12)
C16B 0.0294(15) 0.0119(13) 0.0220(14) 0.0011(11) 0.0061(12) 0.0046(12)
C17B 0.0234(15) 0.0146(14) 0.0199(14) 0.0018(11) 0.0037(12) 0.0061(12)
C18B 0.0296(16) 0.0261(15) 0.0142(14) 0.0017(12) -0.0006(12) -0.0014(13)
C19B 0.0195(14) 0.0180(14) 0.0221(14) 0.0045(11) -0.0027(11) 0.0006(11)
C20B 0.0168(13) 0.0144(13) 0.0118(12) 0.0026(10) 0.0008(10) 0.0004(11)
C21B 0.0172(13) 0.0224(14) 0.0183(13) -0.0022(11) 0.0010(11) -0.0009(12)
C22B 0.0249(16) 0.0247(16) 0.0260(15) -0.0066(12) 0.0035(13) -0.0040(13)
C23B 0.0187(14) 0.0265(15) 0.0179(13) 0.0007(12) 0.0019(11) -0.0007(12)
C24B 0.0207(15) 0.0304(17) 0.0299(16) -0.0012(13) 0.0006(13) 0.0042(13)
C25B 0.0203(14) 0.0194(14) 0.0199(14) 0.0044(11) -0.0017(11) -0.0011(12)
C26B 0.0280(16) 0.0263(16) 0.0294(16) 0.0087(13) -0.0054(13) -0.0064(13)
Si1C 0.0404(5) 0.0158(4) 0.0198(4) -0.0036(3) -0.0015(4) 0.0062(4)
O1C 0.0205(10) 0.0191(10) 0.0174(9) -0.0001(8) -0.0017(8) 0.0010(8)
O2C 0.0340(12) 0.0209(10) 0.0183(10) -0.0025(8) -0.0057(9) -0.0002(9)
O3C 0.0239(10) 0.0156(10) 0.0274(11) -0.0086(8) 0.0034(8) -0.0006(8)
C1C 0.0182(13) 0.0125(13) 0.0142(13) -0.0002(10) -0.0004(10) -0.0055(11)
C2C 0.0155(13) 0.0145(13) 0.0129(12) -0.0006(10) -0.0003(10) 0.0008(11)
C3C 0.0162(13) 0.0136(13) 0.0120(12) 0.0003(10) 0.0006(10) -0.0012(11)
C4C 0.0166(13) 0.0185(14) 0.0151(13) 0.0019(11) 0.0003(10) -0.0020(11)
C5C 0.0246(14) 0.0176(14) 0.0169(13) 0.0035(11) 0.0003(11) -0.0020(12)
C6C 0.0219(14) 0.0148(13) 0.0185(13) 0.0022(11) 0.0035(11) -0.0022(11)
C7C 0.0163(13) 0.0144(13) 0.0127(13) -0.0017(10) 0.0032(10) -0.0019(11)
C8C 0.0184(13) 0.0114(12) 0.0155(13) -0.0027(10) 0.0044(11) -0.0035(11)
C9C 0.0190(14) 0.0173(13) 0.0198(14) -0.0050(11) 0.0036(11) -0.0024(11)
C10C 0.0201(14) 0.0189(14) 0.0174(13) -0.0037(11) -0.0002(11) -0.0020(11)
C11C 0.0201(14) 0.0165(14) 0.0157(13) -0.0026(11) 0.0038(11) -0.0014(11)
C12C 0.0177(14) 0.0176(14) 0.0156(13) 0.0016(11) 0.0022(11) -0.0036(11)
C13C 0.0168(13) 0.0163(13) 0.0199(13) -0.0004(11) -0.0020(11) -0.0003(11)
C14C 0.0186(13) 0.0215(15) 0.0193(13) -0.0047(11) -0.0016(11) 0.0051(12)
C15C 0.0153(13) 0.0177(13) 0.0150(13) -0.0017(10) 0.0002(10) 0.0006(11)
C16C 0.0163(13) 0.0203(14) 0.0180(13) -0.0039(11) 0.0026(11) 0.0005(11)
C17C 0.0169(13) 0.0190(14) 0.0164(13) -0.0016(11) 0.0041(11) -0.0051(11)
C18C 0.0289(16) 0.0245(15) 0.0210(14) -0.0026(12) 0.0093(12) -0.0012(13)
C19C 0.0328(17) 0.0348(17) 0.0192(15) -0.0099(13) 0.0005(13) -0.0044(14)
C20C 0.0180(13) 0.0133(13) 0.0189(14) -0.0044(11) 0.0043(11) -0.0015(11)
C21C 0.040(2) 0.0351(18) 0.0314(17) -0.0133(15) -0.0008(15) 0.0078(16)
C22C 0.070(3) 0.044(2) 0.040(2) -0.0028(18) 0.008(2) 0.003(2)
C25X 0.059(5) 0.025(3) 0.040(3) 0.008(2) 0.018(4) 0.006(3)
C26X 0.054(5) 0.023(3) 0.048(3) 0.010(2) 0.014(3) 0.000(3)
C23C 0.0405(19) 0.0335(18) 0.0402(19) -0.0168(16) -0.0144(16) 0.0190(16)
C24X 0.034(6) 0.031(6) 0.073(8) -0.006(5) -0.018(6) 0.004(5)
C25C 0.039(8) 0.020(6) 0.040(7) -0.004(5) -0.012(6) 0.004(6)
C26C 0.044(9) 0.037(8) 0.036(7) -0.004(6) 0.016(6) -0.018(7)
Si1D 0.0221(4) 0.0162(4) 0.0183(3) 0.0025(3) 0.0011(3) 0.0038(3)
O1D 0.0204(10) 0.0159(9) 0.0178(9) -0.0008(8) 0.0016(8) 0.0009(8)
O2D 0.0358(12) 0.0272(11) 0.0183(10) 0.0059(9) 0.0060(9) 0.0071(10)
O3D 0.0268(11) 0.0148(9) 0.0183(10) 0.0047(8) 0.0001(8) 0.0047(8)
C1D 0.0175(13) 0.0121(12) 0.0135(12) 0.0001(10) 0.0002(11) -0.0041(11)
C2D 0.0143(13) 0.0164(13) 0.0133(12) 0.0034(10) 0.0007(10) 0.0018(11)
C3D 0.0162(13) 0.0174(13) 0.0117(13) 0.0002(10) 0.0002(10) 0.0017(11)
C4D 0.0217(14) 0.0246(15) 0.0135(13) 0.0002(11) 0.0011(11) 0.0050(12)
C5D 0.0303(16) 0.0235(15) 0.0144(13) -0.0014(11) -0.0001(12) 0.0034(13)
C6D 0.0270(15) 0.0183(14) 0.0160(13) -0.0016(11) -0.0019(12) 0.0001(12)
C7D 0.0193(14) 0.0161(13) 0.0116(12) 0.0002(10) -0.0028(10) -0.0018(11)
C8D 0.0182(13) 0.0111(12) 0.0135(12) 0.0014(10) -0.0023(10) -0.0018(11)
C9D 0.0174(13) 0.0147(13) 0.0161(13) 0.0026(10) -0.0015(11) -0.0026(11)
C10D 0.0227(14) 0.0166(13) 0.0131(13) 0.0016(11) -0.0001(11) 0.0018(11)
C11D 0.0182(14) 0.0144(13) 0.0155(13) 0.0024(10) -0.0044(11) 0.0008(11)
C12D 0.0187(14) 0.0149(13) 0.0171(13) -0.0006(11) -0.0014(11) -0.0025(11)
C13D 0.0204(14) 0.0175(14) 0.0228(14) 0.0043(11) 0.0043(11) 0.0022(12)
C14D 0.0193(14) 0.0242(15) 0.0243(15) 0.0074(12) 0.0018(12) 0.0058(12)
C15D 0.0175(14) 0.0213(14) 0.0146(13) 0.0026(11) -0.0015(11) 0.0041(11)
C16D 0.0150(13) 0.0262(15) 0.0186(14) 0.0039(11) -0.0035(11) 0.0024(12)
C17D 0.0203(14) 0.0225(14) 0.0137(13) 0.0009(11) -0.0044(11) -0.0034(12)
C18D 0.0263(15) 0.0233(15) 0.0181(14) -0.0024(12) -0.0095(12) 0.0018(13)
C19D 0.0332(17) 0.0269(16) 0.0155(14) 0.0058(12) 0.0023(12) 0.0006(14)
C20D 0.0206(14) 0.0147(13) 0.0133(12) 0.0040(10) -0.0020(10) 0.0020(11)
C21D 0.0268(16) 0.0297(17) 0.0324(17) 0.0077(14) 0.0058(13) 0.0060(14)
C22D 0.0272(17) 0.0271(17) 0.050(2) 0.0098(15) 0.0012(15) -0.0014(14)
C23D 0.0365(18) 0.0198(15) 0.0263(16) -0.0038(12) 0.0010(13) 0.0003(13)
C24D 0.044(2) 0.049(2) 0.038(2) -0.0109(17) -0.0006(17) -0.0161(18)
C25D 0.0278(16) 0.0232(15) 0.0247(15) 0.0049(12) 0.0023(13) 0.0064(13)
C26D 0.0315(17) 0.0265(17) 0.0321(17) 0.0108(13) 0.0007(14) 0.0073(14)
Si1E 0.0205(4) 0.0205(4) 0.0176(4) -0.0019(3) -0.0022(3) -0.0028(3)
O1E 0.0195(10) 0.0206(10) 0.0186(9) 0.0005(8) 0.0005(8) -0.0027(8)
O2E 0.0372(13) 0.0382(13) 0.0132(10) -0.0034(9) 0.0016(9) 0.0008(10)
O3E 0.0207(10) 0.0271(11) 0.0181(9) -0.0021(8) -0.0008(8) -0.0077(9)
C1E 0.0149(13) 0.0181(14) 0.0182(13) 0.0002(11) -0.0040(11) 0.0020(11)
C2E 0.0193(14) 0.0154(13) 0.0149(13) -0.0004(10) -0.0016(11) 0.0019(11)
C3E 0.0202(14) 0.0152(13) 0.0141(13) -0.0009(10) 0.0011(11) 0.0015(11)
C4E 0.0274(16) 0.0188(14) 0.0173(14) 0.0010(11) 0.0045(12) 0.0015(12)
C5E 0.0269(16) 0.0319(17) 0.0196(15) -0.0019(12) 0.0101(12) -0.0013(14)
C6E 0.0191(14) 0.0290(16) 0.0190(14) -0.0028(12) 0.0040(11) 0.0006(13)
C7E 0.0192(14) 0.0179(14) 0.0150(13) -0.0003(11) 0.0012(11) 0.0020(11)
C8E 0.0157(13) 0.0193(14) 0.0160(13) -0.0022(11) -0.0023(10) 0.0010(11)
C9E 0.0217(14) 0.0203(14) 0.0155(13) -0.0001(11) -0.0025(11) -0.0004(12)
C10E 0.0219(15) 0.0238(15) 0.0160(13) -0.0029(11) 0.0029(11) -0.0051(12)
C11E 0.0175(14) 0.0194(14) 0.0185(14) -0.0041(11) 0.0049(11) -0.0021(11)
C12E 0.0147(13) 0.0181(14) 0.0232(14) -0.0031(11) 0.0016(11) 0.0008(11)
C13E 0.0263(16) 0.0237(15) 0.0165(14) 0.0017(11) -0.0057(12) 0.0017(13)
C14E 0.0305(16) 0.0205(15) 0.0278(16) -0.0049(12) -0.0045(13) -0.0018(13)
C15E 0.0245(15) 0.0148(13) 0.0179(13) -0.0023(11) 0.0003(11) 0.0016(12)
C16E 0.0277(16) 0.0163(14) 0.0195(14) -0.0009(11) -0.0003(12) 0.0026(12)
C17E 0.0246(15) 0.0179(14) 0.0194(14) 0.0011(11) 0.0015(11) 0.0070(12)
C18E 0.0233(15) 0.0249(16) 0.0319(16) -0.0108(13) 0.0068(13) -0.0021(13)
C19E 0.0336(17) 0.0350(18) 0.0173(14) -0.0052(13) 0.0029(13) -0.0091(14)
C20E 0.0173(14) 0.0201(14) 0.0146(13) -0.0026(11) 0.0006(10) -0.0012(11)
C21E 0.0188(15) 0.0360(18) 0.0388(18) 0.0057(15) -0.0051(13) -0.0002(14)
C22E 0.0257(18) 0.055(2) 0.062(3) 0.017(2) -0.0077(17) -0.0100(18)
C23E 0.0257(16) 0.0301(16) 0.0292(16) 0.0045(13) 0.0023(13) 0.0045(14)
C24E 0.0241(16) 0.048(2) 0.0248(16) 0.0103(15) 0.0000(13) 0.0006(15)
C25E 0.058(2) 0.0372(19) 0.0246(17) -0.0046(14) -0.0085(16) -0.0110(18)
C26E 0.059(3) 0.062(3) 0.035(2) -0.0251(19) 0.0105(19) -0.008(2)
Si1F 0.0151(3) 0.0133(3) 0.0171(3) -0.0014(3) -0.0001(3) 0.0008(3)
O1F 0.0207(10) 0.0156(9) 0.0184(9) 0.0001(8) -0.0019(8) 0.0002(8)
O2F 0.0491(14) 0.0246(11) 0.0156(10) -0.0037(9) -0.0046(9) 0.0072(10)
O3F 0.0206(10) 0.0139(9) 0.0188(9) -0.0014(7) 0.0014(8) 0.0032(8)
C1F 0.0171(13) 0.0085(12) 0.0174(13) 0.0001(10) -0.0018(11) -0.0022(10)
C2F 0.0184(13) 0.0151(13) 0.0146(13) -0.0008(10) -0.0016(10) 0.0025(11)
C3F 0.0167(13) 0.0161(13) 0.0135(13) -0.0004(10) 0.0006(10) 0.0002(11)
C4F 0.0239(15) 0.0226(15) 0.0165(14) 0.0025(12) 0.0000(11) 0.0056(12)
C5F 0.0289(16) 0.0207(14) 0.0176(14) 0.0044(11) 0.0018(12) 0.0041(12)
C6F 0.0225(14) 0.0160(13) 0.0175(13) 0.0034(11) 0.0025(11) 0.0017(11)
C7F 0.0172(13) 0.0129(13) 0.0150(13) 0.0010(10) 0.0014(10) 0.0008(11)
C8F 0.0151(13) 0.0089(12) 0.0171(13) -0.0022(10) 0.0028(10) -0.0013(10)
C9F 0.0162(13) 0.0132(13) 0.0184(13) -0.0017(10) 0.0005(11) -0.0016(11)
C10F 0.0181(13) 0.0154(13) 0.0150(13) -0.0008(10) 0.0003(10) 0.0006(11)
C11F 0.0161(13) 0.0140(13) 0.0170(13) -0.0001(11) 0.0010(11) -0.0002(11)
C12F 0.0182(13) 0.0135(13) 0.0171(13) -0.0001(10) 0.0007(11) -0.0027(11)
C13F 0.0243(14) 0.0171(13) 0.0199(14) -0.0025(11) -0.0050(11) -0.0001(12)
C14F 0.0248(15) 0.0211(14) 0.0227(14) -0.0032(12) 0.0004(12) 0.0078(12)
C15F 0.0225(14) 0.0180(14) 0.0136(13) -0.0014(11) 0.0015(11) 0.0044(12)
C16F 0.0166(14) 0.0186(14) 0.0219(14) -0.0005(11) 0.0043(11) 0.0025(11)
C17F 0.0178(14) 0.0193(14) 0.0187(14) 0.0001(11) 0.0052(11) -0.0009(12)
C18F 0.0202(14) 0.0191(14) 0.0198(13) 0.0022(11) 0.0051(11) -0.0010(12)
C19F 0.0241(15) 0.0229(15) 0.0165(13) -0.0010(11) -0.0016(11) 0.0004(12)
C20F 0.0162(13) 0.0126(13) 0.0145(12) -0.0020(10) 0.0011(10) 0.0013(10)
C21F 0.0258(15) 0.0173(14) 0.0214(14) 0.0016(11) -0.0014(12) 0.0028(12)
C22F 0.0311(17) 0.0325(18) 0.0305(17) 0.0022(14) 0.0057(14) -0.0134(15)
C23F 0.0181(13) 0.0233(15) 0.0309(16) -0.0056(13) -0.0050(12) 0.0020(12)
C24F 0.0192(15) 0.0218(15) 0.048(2) 0.0008(14) 0.0006(14) -0.0024(13)
C25F 0.0221(15) 0.0271(15) 0.0197(14) -0.0050(12) -0.0014(12) 0.0040(13)
C26F 0.0263(16) 0.0292(17) 0.0335(17) -0.0126(14) -0.0027(13) 0.0056(14)
C24C 0.041(7) 0.050(9) 0.074(11) -0.045(9) -0.029(7) 0.028(7)

loop_
_atom_type_symbol
_atom_type_description
_atom_type_scat_dispersion_real
_atom_type_scat_dispersion_imag
_atom_type_scat_source
C C 0.0181 0.0091 'International Tables Vol C Tables 4.2.6.8 and 6.1.1.4'
H H 0.0000 0.0000 'International Tables Vol C Tables 4.2.6.8 and 6.1.1.4'
O O 0.0492 0.0322 'International Tables Vol C Tables 4.2.6.8 and 6.1.1.4'
Si Si 0.2541 0.3302 'International Tables Vol C Tables 4.2.6.8 and 6.1.1.4'

loop_
_geom_angle_atom_site_label_1
_geom_angle_atom_site_label_2
_geom_angle_atom_site_label_3
_geom_angle
O3A Si1A C21A 113.10(12)
O3A Si1A C23A 105.77(12)
C21A Si1A C23A 110.60(14)
O3A Si1A C25A 109.59(12)
C21A Si1A C25A 108.83(15)
C23A Si1A C25A 108.85(15)
C20A O3A Si1A 133.46(17)
O1A C1A C12A 117.5(2)
O1A C1A C2A 120.2(2)
C12A C1A C2A 121.5(2)
C13A C2A C3A 109.4(2)
C13A C2A C1A 104.2(2)
C3A C2A C1A 111.9(2)
C13A C2A C15A 111.5(2)
C3A C2A C15A 106.6(2)
C1A C2A C15A 113.3(2)
C4A C3A C2A 119.4(2)
C4A C3A C7A 102.7(2)
C2A C3A C7A 114.6(2)
C4A C3A H3A 106.4
C2A C3A H3A 106.4
C7A C3A H3A 106.4
O2A C4A C5A 124.9(3)
O2A C4A C3A 127.7(3)
C5A C4A C3A 107.4(2)
C4A C5A C6A 106.1(2)
C4A C5A H5AA 110.5
C6A C5A H5AA 110.5
C4A C5A H5AB 110.5
C6A C5A H5AB 110.5
H5AA C5A H5AB 108.7
C5A C6A C7A 105.2(2)
C5A C6A H6AA 110.7
C7A C6A H6AA 110.7
C5A C6A H6AB 110.7
C7A C6A H6AB 110.7
H6AA C6A H6AB 108.8
C8A C7A C17A 113.6(2)
C8A C7A C6A 115.4(2)
C17A C7A C6A 110.2(2)
C8A C7A C3A 106.0(2)
C17A C7A C3A 108.3(2)
C6A C7A C3A 102.3(2)
C9A C8A C7A 128.5(2)
C9A C8A C20A 108.2(2)
C7A C8A C20A 121.2(2)
C8A C9A C10A 112.6(2)
C8A C9A H9A 123.7
C10A C9A H9A 123.7
C9A C10A C19A 115.7(2)
C9A C10A C11A 100.1(2)
C19A C10A C11A 114.9(2)
C9A C10A H10A 108.6
C19A C10A H10A 108.6
C11A C10A H10A 108.6
C18A C11A C20A 115.6(2)
C18A C11A C10A 114.9(2)
C20A C11A C10A 102.2(2)
C18A C11A C12A 107.9(2)
C20A C11A C12A 105.0(2)
C10A C11A C12A 110.7(2)
C1A C12A C11A 118.0(2)
C1A C12A H12C 107.8
C11A C12A H12C 107.8
C1A C12A H12D 107.8
C11A C12A H12D 107.8
H12C C12A H12D 107.1
C2A C13A H13D 109.5
C2A C13A H13E 109.5
H13D C13A H13E 109.5
C2A C13A H13F 109.5
H13D C13A H13F 109.5
H13E C13A H13F 109.5
C15A C14A H14D 109.5
C15A C14A H14E 109.5
H14D C14A H14E 109.5
C15A C14A H14F 109.5
H14D C14A H14F 109.5
H14E C14A H14F 109.5
C14A C15A C16A 110.7(2)
C14A C15A C2A 116.6(2)
C16A C15A C2A 110.4(2)
C14A C15A H15A 106.1
C16A C15A H15A 106.1
C2A C15A H15A 106.1
C15A C16A C17A 113.6(2)
C15A C16A H16C 108.8
C17A C16A H16C 108.8
C15A C16A H16D 108.8
C17A C16A H16D 108.8
H16C C16A H16D 107.7
C16A C17A C7A 115.6(2)
C16A C17A H17C 108.4
C7A C17A H17C 108.4
C16A C17A H17D 108.4
C7A C17A H17D 108.4
H17C C17A H17D 107.5
C11A C18A H18D 109.5
C11A C18A H18E 109.5
H18D C18A H18E 109.5
C11A C18A H18F 109.5
H18D C18A H18F 109.5
H18E C18A H18F 109.5
C10A C19A H19D 109.5
C10A C19A H19E 109.5
H19D C19A H19E 109.5
C10A C19A H19F 109.5
H19D C19A H19F 109.5
H19E C19A H19F 109.5
O3A C20A C8A 108.2(2)
O3A C20A C11A 113.5(2)
C8A C20A C11A 99.2(2)
O3A C20A H20A 111.7
C8A C20A H20A 111.7
C11A C20A H20A 111.7
C22A C21A Si1A 116.4(2)
C22A C21A H21C 108.2
Si1A C21A H21C 108.2
C22A C21A H21D 108.2
Si1A C21A H21D 108.2
H21C C21A H21D 107.3
C21A C22A H22D 109.5
C21A C22A H22E 109.5
H22D C22A H22E 109.5
C21A C22A H22F 109.5
H22D C22A H22F 109.5
H22E C22A H22F 109.5
C24A C23A Si1A 113.9(2)
C24A C23A H23E 108.8
Si1A C23A H23E 108.8
C24A C23A H23F 108.8
Si1A C23A H23F 108.8
H23E C23A H23F 107.7
C23A C24A H24G 109.5
C23A C24A H24H 109.5
H24G C24A H24H 109.5
C23A C24A H24I 109.5
H24G C24A H24I 109.5
H24H C24A H24I 109.5
C26A C25A Si1A 113.7(2)
C26A C25A H25E 108.8
Si1A C25A H25E 108.8
C26A C25A H25F 108.8
Si1A C25A H25F 108.8
H25E C25A H25F 107.7
C25A C26A H26G 109.5
C25A C26A H26H 109.5
H26G C26A H26H 109.5
C25A C26A H26I 109.5
H26G C26A H26I 109.5
H26H C26A H26I 109.5
O3B Si1B C23B 106.68(12)
O3B Si1B C21B 110.88(11)
C23B Si1B C21B 110.24(13)
O3B Si1B C25B 108.55(11)
C23B Si1B C25B 108.71(13)
C21B Si1B C25B 111.62(13)
C20B O3B Si1B 130.44(17)
O1B C1B C12B 117.9(2)
O1B C1B C2B 120.0(2)
C12B C1B C2B 121.3(2)
C3B C2B C13B 109.7(2)
C3B C2B C1B 112.6(2)
C13B C2B C1B 103.7(2)
C3B C2B C15B 106.4(2)
C13B C2B C15B 111.2(2)
C1B C2B C15B 113.3(2)
C4B C3B C2B 119.3(2)
C4B C3B C7B 102.1(2)
C2B C3B C7B 114.6(2)
C4B C3B H3B 106.7
C2B C3B H3B 106.7
C7B C3B H3B 106.7
O2B C4B C5B 124.7(3)
O2B C4B C3B 127.6(3)
C5B C4B C3B 107.7(2)
C4B C5B C6B 105.6(2)
C4B C5B H5BA 110.6
C6B C5B H5BA 110.6
C4B C5B H5BB 110.6
C6B C5B H5BB 110.6
H5BA C5B H5BB 108.7
C5B C6B C7B 105.1(2)
C5B C6B H6BA 110.7
C7B C6B H6BA 110.7
C5B C6B H6BB 110.7
C7B C6B H6BB 110.7
H6BA C6B H6BB 108.8
C8B C7B C17B 113.4(2)
C8B C7B C6B 115.6(2)
C17B C7B C6B 110.5(2)
C8B C7B C3B 106.1(2)
C17B C7B C3B 108.4(2)
C6B C7B C3B 101.9(2)
C9B C8B C7B 128.6(2)
C9B C8B C20B 108.5(2)
C7B C8B C20B 120.7(2)
C8B C9B C10B 112.7(2)
C8B C9B H9B 123.6
C10B C9B H9B 123.6
C9B C10B C18B 115.2(2)
C9B C10B C11B 100.2(2)
C18B C10B C11B 116.2(2)
C9B C10B H10B 108.2
C18B C10B H10B 108.2
C11B C10B H10B 108.2
C19B C11B C20B 114.9(2)
C19B C11B C10B 114.8(2)
C20B C11B C10B 102.7(2)
C19B C11B C12B 109.0(2)
C20B C11B C12B 104.7(2)
C10B C11B C12B 110.2(2)
C1B C12B C11B 117.9(2)
C1B C12B H12E 107.8
C11B C12B H12E 107.8
C1B C12B H12F 107.8
C11B C12B H12F 107.8
H12E C12B H12F 107.2
C2B C13B H13G 109.5
C2B C13B H13H 109.5
H13G C13B H13H 109.5
C2B C13B H13I 109.5
H13G C13B H13I 109.5
H13H C13B H13I 109.5
C15B C14B H14G 109.5
C15B C14B H14H 109.5
H14G C14B H14H 109.5
C15B C14B H14I 109.5
H14G C14B H14I 109.5
H14H C14B H14I 109.5
C16B C15B C14B 110.9(2)
C16B C15B C2B 110.5(2)
C14B C15B C2B 116.8(2)
C16B C15B H15B 106.0
C14B C15B H15B 106.0
C2B C15B H15B 106.0
C15B C16B C17B 113.5(2)
C15B C16B H16E 108.9
C17B C16B H16E 108.9
C15B C16B H16F 108.9
C17B C16B H16F 108.9
H16E C16B H16F 107.7
C16B C17B C7B 115.6(2)
C16B C17B H17E 108.4
C7B C17B H17E 108.4
C16B C17B H17F 108.4
C7B C17B H17F 108.4
H17E C17B H17F 107.4
C10B C18B H18G 109.5
C10B C18B H18H 109.5
H18G C18B H18H 109.5
C10B C18B H18I 109.5
H18G C18B H18I 109.5
H18H C18B H18I 109.5
C11B C19B H19G 109.5
C11B C19B H19H 109.5
H19G C19B H19H 109.5
C11B C19B H19I 109.5
H19G C19B H19I 109.5
H19H C19B H19I 109.5
O3B C20B C8B 108.4(2)
O3B C20B C11B 113.6(2)
C8B C20B C11B 99.4(2)
O3B C20B H20B 111.6
C8B C20B H20B 111.6
C11B C20B H20B 111.6
C22B C21B Si1B 114.5(2)
C22B C21B H21E 108.6
Si1B C21B H21E 108.6
C22B C21B H21F 108.6
Si1B C21B H21F 108.6
H21E C21B H21F 107.6
C21B C22B H22G 109.5
C21B C22B H22H 109.5
H22G C22B H22H 109.5
C21B C22B H22I 109.5
H22G C22B H22I 109.5
H22H C22B H22I 109.5
C24B C23B Si1B 116.2(2)
C24B C23B H23G 108.2
Si1B C23B H23G 108.2
C24B C23B H23H 108.2
Si1B C23B H23H 108.2
H23G C23B H23H 107.4
C23B C24B H24J 109.5
C23B C24B H24K 109.5
H24J C24B H24K 109.5
C23B C24B H24L 109.5
H24J C24B H24L 109.5
H24K C24B H24L 109.5
C26B C25B Si1B 116.4(2)
C26B C25B H25G 108.2
Si1B C25B H25G 108.2
C26B C25B H25H 108.2
Si1B C25B H25H 108.2
H25G C25B H25H 107.3
C25B C26B H26J 109.5
C25B C26B H26K 109.5
H26J C26B H26K 109.5
C25B C26B H26L 109.5
H26J C26B H26L 109.5
H26K C26B H26L 109.5
O3C Si1C C25C 124.0(7)
O3C Si1C C23C 109.84(13)
C25C Si1C C23C 100.6(5)
O3C Si1C C21C 107.27(14)
C25C Si1C C21C 103.8(6)
C23C Si1C C21C 110.91(17)
O3C Si1C C25X 104.7(3)
C23C Si1C C25X 114.3(3)
C21C Si1C C25X 109.4(3)
C20C O3C Si1C 131.21(18)
O1C C1C C12C 117.3(2)
O1C C1C C2C 120.1(2)
C12C C1C C2C 121.8(2)
C13C C2C C3C 110.2(2)
C13C C2C C1C 103.2(2)
C3C C2C C1C 112.0(2)
C13C C2C C15C 110.6(2)
C3C C2C C15C 107.3(2)
C1C C2C C15C 113.6(2)
C4C C3C C2C 119.6(2)
C4C C3C C7C 102.7(2)
C2C C3C C7C 114.9(2)
C4C C3C H3C 106.2
C2C C3C H3C 106.2
C7C C3C H3C 106.2
O2C C4C C5C 124.4(2)
O2C C4C C3C 127.5(2)
C5C C4C C3C 108.0(2)
C4C C5C C6C 105.4(2)
C4C C5C H5CA 110.7
C6C C5C H5CA 110.7
C4C C5C H5CB 110.7
C6C C5C H5CB 110.7
H5CA C5C H5CB 108.8
C7C C6C C5C 104.9(2)
C7C C6C H6CA 110.8
C5C C6C H6CA 110.8
C7C C6C H6CB 110.8
C5C C6C H6CB 110.8
H6CA C6C H6CB 108.8
C8C C7C C6C 115.9(2)
C8C C7C C17C 113.4(2)
C6C C7C C17C 110.3(2)
C8C C7C C3C 105.7(2)
C6C C7C C3C 102.0(2)
C17C C7C C3C 108.5(2)
C9C C8C C7C 128.2(2)
C9C C8C C20C 108.1(2)
C7C C8C C20C 121.2(2)
C8C C9C C10C 112.6(2)
C8C C9C H9C 123.7
C10C C9C H9C 123.7
C9C C10C C19C 115.2(2)
C9C C10C C11C 100.2(2)
C19C C10C C11C 116.8(2)
C9C C10C H10C 108.0
C19C C10C H10C 108.0
C11C C10C H10C 108.0
C18C C11C C20C 114.1(2)
C18C C11C C10C 115.3(2)
C20C C11C C10C 102.2(2)
C18C C11C C12C 108.6(2)
C20C C11C C12C 106.1(2)
C10C C11C C12C 110.0(2)
C1C C12C C11C 117.7(2)
C1C C12C H12A 107.9
C11C C12C H12A 107.9
C1C C12C H12B 107.9
C11C C12C H12B 107.9
H12A C12C H12B 107.2
C2C C13C H13A 109.5
C2C C13C H13B 109.5
H13A C13C H13B 109.5
C2C C13C H13C 109.5
H13A C13C H13C 109.5
H13B C13C H13C 109.5
C15C C14C H14A 109.5
C15C C14C H14B 109.5
H14A C14C H14B 109.5
C15C C14C H14C 109.5
H14A C14C H14C 109.5
H14B C14C H14C 109.5
C16C C15C C14C 109.3(2)
C16C C15C C2C 111.3(2)
C14C C15C C2C 117.2(2)
C16C C15C H15C 106.1
C14C C15C H15C 106.1
C2C C15C H15C 106.1
C17C C16C C15C 114.7(2)
C17C C16C H16A 108.6
C15C C16C H16A 108.6
C17C C16C H16B 108.6
C15C C16C H16B 108.6
H16A C16C H16B 107.6
C16C C17C C7C 115.5(2)
C16C C17C H17A 108.4
C7C C17C H17A 108.4
C16C C17C H17B 108.4
C7C C17C H17B 108.4
H17A C17C H17B 107.5
C11C C18C H18A 109.5
C11C C18C H18B 109.5
H18A C18C H18B 109.5
C11C C18C H18C 109.5
H18A C18C H18C 109.5
H18B C18C H18C 109.5
C10C C19C H19A 109.5
C10C C19C H19B 109.5
H19A C19C H19B 109.5
C10C C19C H19C 109.5
H19A C19C H19C 109.5
H19B C19C H19C 109.5
O3C C20C C8C 109.1(2)
O3C C20C C11C 110.6(2)
C8C C20C C11C 99.6(2)
O3C C20C H20C 112.3
C8C C20C H20C 112.3
C11C C20C H20C 112.3
C22C C21C Si1C 116.7(3)
C22C C21C H21A 108.1
Si1C C21C H21A 108.1
C22C C21C H21B 108.1
Si1C C21C H21B 108.1
H21A C21C H21B 107.3
C21C C22C H22A 109.5
C21C C22C H22B 109.5
H22A C22C H22B 109.5
C21C C22C H22C 109.5
H22A C22C H22C 109.5
H22B C22C H22C 109.5
C26X C25X Si1C 116.7(5)
C26X C25X H25A 108.1
Si1C C25X H25A 108.1
C26X C25X H25B 108.1
Si1C C25X H25B 108.1
H25A C25X H25B 107.3
C25X C26X H26A 109.5
C25X C26X H26B 109.5
H26A C26X H26B 109.5
C25X C26X H26C 109.5
H26A C26X H26C 109.5
H26B C26X H26C 109.5
C24X C23C Si1C 106.2(7)
C24C C23C Si1C 119.9(7)
C24X C23C H23C 110.5
Si1C C23C H23C 110.5
C24X C23C H23D 110.5
Si1C C23C H23D 110.5
H23C C23C H23D 108.7
C24C C23C H23A 107.3
Si1C C23C H23A 107.3
C24C C23C H23B 107.3
Si1C C23C H23B 107.3
H23A C23C H23B 106.9
C23C C24X H24A 109.5
C23C C24X H24B 109.5
H24A C24X H24B 109.5
C23C C24X H24C 109.5
H24A C24X H24C 109.5
H24B C24X H24C 109.5
C26C C25C Si1C 108.9(11)
C26C C25C H25C 109.9
Si1C C25C H25C 109.9
C26C C25C H25D 109.9
Si1C C25C H25D 109.9
H25C C25C H25D 108.3
C25C C26C H26D 109.5
C25C C26C H26E 109.5
H26D C26C H26E 109.5
C25C C26C H26F 109.5
H26D C26C H26F 109.5
H26E C26C H26F 109.5
O3D Si1D C23D 110.75(13)
O3D Si1D C25D 101.61(12)
C23D Si1D C25D 110.47(15)
O3D Si1D C21D 113.98(13)
C23D Si1D C21D 108.76(15)
C25D Si1D C21D 111.13(14)
C20D O3D Si1D 136.40(18)
O1D C1D C12D 117.4(2)
O1D C1D C2D 119.8(2)
C12D C1D C2D 122.0(2)
C13D C2D C3D 110.7(2)
C13D C2D C1D 103.7(2)
C3D C2D C1D 111.9(2)
C13D C2D C15D 110.3(2)
C3D C2D C15D 107.6(2)
C1D C2D C15D 112.7(2)
C4D C3D C2D 120.0(2)
C4D C3D C7D 102.7(2)
C2D C3D C7D 114.6(2)
C4D C3D H3D 106.2
C2D C3D H3D 106.2
C7D C3D H3D 106.2
O2D C4D C5D 124.8(3)
O2D C4D C3D 127.3(3)
C5D C4D C3D 107.9(2)
C4D C5D C6D 105.8(2)
C4D C5D H5DA 110.6
C6D C5D H5DA 110.6
C4D C5D H5DB 110.6
C6D C5D H5DB 110.6
H5DA C5D H5DB 108.7
C5D C6D C7D 104.6(2)
C5D C6D H6DA 110.8
C7D C6D H6DA 110.8
C5D C6D H6DB 110.8
C7D C6D H6DB 110.8
H6DA C6D H6DB 108.9
C8D C7D C6D 115.5(2)
C8D C7D C17D 113.5(2)
C6D C7D C17D 110.7(2)
C8D C7D C3D 105.8(2)
C6D C7D C3D 101.7(2)
C17D C7D C3D 108.5(2)
C9D C8D C7D 128.6(2)
C9D C8D C20D 107.7(2)
C7D C8D C20D 121.6(2)
C8D C9D C10D 113.0(2)
C8D C9D H9D 123.5
C10D C9D H9D 123.5
C9D C10D C19D 115.7(2)
C9D C10D C11D 99.9(2)
C19D C10D C11D 116.2(2)
C9D C10D H10D 108.1
C19D C10D H10D 108.1
C11D C10D H10D 108.1
C18D C11D C20D 114.7(2)
C18D C11D C10D 114.9(2)
C20D C11D C10D 101.9(2)
C18D C11D C12D 108.6(2)
C20D C11D C12D 105.9(2)
C10D C11D C12D 110.5(2)
C1D C12D C11D 117.1(2)
C1D C12D H12G 108.0
C11D C12D H12G 108.0
C1D C12D H12H 108.0
C11D C12D H12H 108.0
H12G C12D H12H 107.3
C2D C13D H13J 109.5
C2D C13D H13K 109.5
H13J C13D H13K 109.5
C2D C13D H13L 109.5
H13J C13D H13L 109.5
H13K C13D H13L 109.5
C15D C14D H14J 109.5
C15D C14D H14K 109.5
H14J C14D H14K 109.5
C15D C14D H14L 109.5
H14J C14D H14L 109.5
H14K C14D H14L 109.5
C14D C15D C16D 110.0(2)
C14D C15D C2D 117.1(2)
C16D C15D C2D 111.0(2)
C14D C15D H15D 106.0
C16D C15D H15D 106.0
C2D C15D H15D 106.0
C15D C16D C17D 114.2(2)
C15D C16D H16G 108.7
C17D C16D H16G 108.7
C15D C16D H16H 108.7
C17D C16D H16H 108.7
H16G C16D H16H 107.6
C16D C17D C7D 115.1(2)
C16D C17D H17G 108.5
C7D C17D H17G 108.5
C16D C17D H17H 108.5
C7D C17D H17H 108.5
H17G C17D H17H 107.5
C11D C18D H18J 109.5
C11D C18D H18K 109.5
H18J C18D H18K 109.5
C11D C18D H18L 109.5
H18J C18D H18L 109.5
H18K C18D H18L 109.5
C10D C19D H19J 109.5
C10D C19D H19K 109.5
H19J C19D H19K 109.5
C10D C19D H19L 109.5
H19J C19D H19L 109.5
H19K C19D H19L 109.5
O3D C20D C8D 109.1(2)
O3D C20D C11D 110.5(2)
C8D C20D C11D 99.9(2)
O3D C20D H20D 112.2
C8D C20D H20D 112.2
C11D C20D H20D 112.2
C22D C21D Si1D 116.1(2)
C22D C21D H21G 108.3
Si1D C21D H21G 108.3
C22D C21D H21H 108.3
Si1D C21D H21H 108.3
H21G C21D H21H 107.4
C21D C22D H22J 109.5
C21D C22D H22K 109.5
H22J C22D H22K 109.5
C21D C22D H22L 109.5
H22J C22D H22L 109.5
H22K C22D H22L 109.5
C24D C23D Si1D 114.2(2)
C24D C23D H23I 108.7
Si1D C23D H23I 108.7
C24D C23D H23J 108.7
Si1D C23D H23J 108.7
H23I C23D H23J 107.6
C23D C24D H24M 109.5
C23D C24D H24N 109.5
H24M C24D H24N 109.5
C23D C24D H24O 109.5
H24M C24D H24O 109.5
H24N C24D H24O 109.5
C26D C25D Si1D 114.8(2)
C26D C25D H25I 108.6
Si1D C25D H25I 108.6
C26D C25D H25J 108.6
Si1D C25D H25J 108.6
H25I C25D H25J 107.5
C25D C26D H26M 109.5
C25D C26D H26N 109.5
H26M C26D H26N 109.5
C25D C26D H26O 109.5
H26M C26D H26O 109.5
H26N C26D H26O 109.5
O3E Si1E C23E 112.83(13)
O3E Si1E C21E 108.79(13)
C23E Si1E C21E 109.10(15)
O3E Si1E C25E 106.51(14)
C23E Si1E C25E 109.67(16)
C21E Si1E C25E 109.90(17)
C20E O3E Si1E 133.14(18)
O1E C1E C12E 117.7(2)
O1E C1E C2E 120.1(2)
C12E C1E C2E 121.4(2)
C3E C2E C13E 109.6(2)
C3E C2E C1E 112.1(2)
C13E C2E C1E 103.8(2)
C3E C2E C15E 106.2(2)
C13E C2E C15E 111.8(2)
C1E C2E C15E 113.4(2)
C4E C3E C2E 118.6(2)
C4E C3E C7E 102.8(2)
C2E C3E C7E 114.8(2)
C4E C3E H3E 106.6
C2E C3E H3E 106.6
C7E C3E H3E 106.6
O2E C4E C3E 127.8(3)
O2E C4E C5E 124.7(3)
C3E C4E C5E 107.5(2)
C4E C5E C6E 105.6(2)
C4E C5E H5EA 110.6
C6E C5E H5EA 110.6
C4E C5E H5EB 110.6
C6E C5E H5EB 110.6
H5EA C5E H5EB 108.7
C5E C6E C7E 105.1(2)
C5E C6E H6EA 110.7
C7E C6E H6EA 110.7
C5E C6E H6EB 110.7
C7E C6E H6EB 110.7
H6EA C6E H6EB 108.8
C8E C7E C6E 115.9(2)
C8E C7E C17E 113.2(2)
C6E C7E C17E 110.5(2)
C8E C7E C3E 105.9(2)
C6E C7E C3E 101.9(2)
C17E C7E C3E 108.6(2)
C9E C8E C7E 128.7(3)
C9E C8E C20E 108.0(2)
C7E C8E C20E 121.1(2)
C8E C9E C10E 112.5(3)
C8E C9E H9E 123.7
C10E C9E H9E 123.7
C9E C10E C19E 115.7(3)
C9E C10E C11E 100.3(2)
C19E C10E C11E 115.7(2)
C9E C10E H10E 108.2
C19E C10E H10E 108.2
C11E C10E H10E 108.2
C18E C11E C20E 114.0(2)
C18E C11E C12E 108.7(2)
C20E C11E C12E 105.4(2)
C18E C11E C10E 115.9(2)
C20E C11E C10E 101.6(2)
C12E C11E C10E 110.7(2)
C1E C12E C11E 118.6(2)
C1E C12E H12I 107.7
C11E C12E H12I 107.7
C1E C12E H12J 107.7
C11E C12E H12J 107.7
H12I C12E H12J 107.1
C2E C13E H13M 109.5
C2E C13E H13N 109.5
H13M C13E H13N 109.5
C2E C13E H13O 109.5
H13M C13E H13O 109.5
H13N C13E H13O 109.5
C15E C14E H14M 109.5
C15E C14E H14N 109.5
H14M C14E H14N 109.5
C15E C14E H14O 109.5
H14M C14E H14O 109.5
H14N C14E H14O 109.5
C16E C15E C14E 111.0(2)
C16E C15E C2E 110.5(2)
C14E C15E C2E 116.9(2)
C16E C15E H15E 105.9
C14E C15E H15E 105.9
C2E C15E H15E 105.9
C15E C16E C17E 113.6(2)
C15E C16E H16I 108.8
C17E C16E H16I 108.8
C15E C16E H16J 108.8
C17E C16E H16J 108.8
H16I C16E H16J 107.7
C16E C17E C7E 115.3(2)
C16E C17E H17I 108.5
C7E C17E H17I 108.5
C16E C17E H17J 108.5
C7E C17E H17J 108.5
H17I C17E H17J 107.5
C11E C18E H18M 109.5
C11E C18E H18N 109.5
H18M C18E H18N 109.5
C11E C18E H18O 109.5
H18M C18E H18O 109.5
H18N C18E H18O 109.5
C10E C19E H19M 109.5
C10E C19E H19N 109.5
H19M C19E H19N 109.5
C10E C19E H19O 109.5
H19M C19E H19O 109.5
H19N C19E H19O 109.5
O3E C20E C8E 109.1(2)
O3E C20E C11E 111.6(2)
C8E C20E C11E 99.7(2)
O3E C20E H20E 111.9
C8E C20E H20E 111.9
C11E C20E H20E 111.9
C22E C21E Si1E 115.2(3)
C22E C21E H21I 108.5
Si1E C21E H21I 108.5
C22E C21E H21J 108.5
Si1E C21E H21J 108.5
H21I C21E H21J 107.5
C21E C22E H22M 109.5
C21E C22E H22N 109.5
H22M C22E H22N 109.5
C21E C22E H22O 109.5
H22M C22E H22O 109.5
H22N C22E H22O 109.5
C24E C23E Si1E 115.7(2)
C24E C23E H23K 108.3
Si1E C23E H23K 108.3
C24E C23E H23L 108.3
Si1E C23E H23L 108.3
H23K C23E H23L 107.4
C23E C24E H24P 109.5
C23E C24E H24Q 109.5
H24P C24E H24Q 109.5
C23E C24E H24R 109.5
H24P C24E H24R 109.5
H24Q C24E H24R 109.5
C26E C25E Si1E 116.5(3)
C26E C25E H25K 108.2
Si1E C25E H25K 108.2
C26E C25E H25L 108.2
Si1E C25E H25L 108.2
H25K C25E H25L 107.3
C25E C26E H26P 109.5
C25E C26E H26Q 109.5
H26P C26E H26Q 109.5
C25E C26E H26R 109.5
H26P C26E H26R 109.5
H26Q C26E H26R 109.5
O3F Si1F C21F 111.28(12)
O3F Si1F C23F 113.56(12)
C21F Si1F C23F 108.52(14)
O3F Si1F C25F 101.12(12)
C21F Si1F C25F 110.16(14)
C23F Si1F C25F 112.06(14)
C20F O3F Si1F 136.54(17)
O1F C1F C12F 117.6(2)
O1F C1F C2F 119.6(2)
C12F C1F C2F 122.0(2)
C13F C2F C3F 110.2(2)
C13F C2F C1F 103.6(2)
C3F C2F C1F 111.7(2)
C13F C2F C15F 111.1(2)
C3F C2F C15F 107.2(2)
C1F C2F C15F 113.2(2)
C4F C3F C2F 119.0(2)
C4F C3F C7F 103.0(2)
C2F C3F C7F 114.8(2)
C4F C3F H3F 106.4
C2F C3F H3F 106.4
C7F C3F H3F 106.4
O2F C4F C5F 124.4(3)
O2F C4F C3F 127.7(3)
C5F C4F C3F 107.9(2)
C4F C5F C6F 105.8(2)
C4F C5F H5FA 110.6
C6F C5F H5FA 110.6
C4F C5F H5FB 110.6
C6F C5F H5FB 110.6
H5FA C5F H5FB 108.7
C5F C6F C7F 104.4(2)
C5F C6F H6FA 110.9
C7F C6F H6FA 110.9
C5F C6F H6FB 110.9
C7F C6F H6FB 110.9
H6FA C6F H6FB 108.9
C8F C7F C17F 112.6(2)
C8F C7F C6F 116.1(2)
C17F C7F C6F 110.3(2)
C8F C7F C3F 105.8(2)
C17F C7F C3F 109.2(2)
C6F C7F C3F 102.1(2)
C9F C8F C7F 127.7(2)
C9F C8F C20F 107.9(2)
C7F C8F C20F 122.2(2)
C8F C9F C10F 112.8(2)
C8F C9F H9F 123.6
C10F C9F H9F 123.6
C9F C10F C19F 116.3(2)
C9F C10F C11F 100.3(2)
C19F C10F C11F 116.1(2)
C9F C10F H10F 107.9
C19F C10F H10F 107.9
C11F C10F H10F 107.9
C18F C11F C20F 114.6(2)
C18F C11F C10F 114.3(2)
C20F C11F C10F 101.9(2)
C18F C11F C12F 108.9(2)
C20F C11F C12F 106.3(2)
C10F C11F C12F 110.3(2)
C1F C12F C11F 117.4(2)
C1F C12F H12K 108.0
C11F C12F H12K 108.0
C1F C12F H12L 108.0
C11F C12F H12L 108.0
H12K C12F H12L 107.2
C2F C13F H13P 109.5
C2F C13F H13Q 109.5
H13P C13F H13Q 109.5
C2F C13F H13R 109.5
H13P C13F H13R 109.5
H13Q C13F H13R 109.5
C15F C14F H14P 109.5
C15F C14F H14Q 109.5
H14P C14F H14Q 109.5
C15F C14F H14R 109.5
H14P C14F H14R 109.5
H14Q C14F H14R 109.5
C16F C15F C14F 109.6(2)
C16F C15F C2F 110.8(2)
C14F C15F C2F 117.6(2)
C16F C15F H15F 106.0
C14F C15F H15F 106.0
C2F C15F H15F 106.0
C15F C16F C17F 113.9(2)
C15F C16F H16K 108.8
C17F C16F H16K 108.8
C15F C16F H16L 108.8
C17F C16F H16L 108.8
H16K C16F H16L 107.7
C16F C17F C7F 115.6(2)
C16F C17F H17K 108.4
C7F C17F H17K 108.4
C16F C17F H17L 108.4
C7F C17F H17L 108.4
H17K C17F H17L 107.4
C11F C18F H18P 109.5
C11F C18F H18Q 109.5
H18P C18F H18Q 109.5
C11F C18F H18R 109.5
H18P C18F H18R 109.5
H18Q C18F H18R 109.5
C10F C19F H19P 109.5
C10F C19F H19Q 109.5
H19P C19F H19Q 109.5
C10F C19F H19R 109.5
H19P C19F H19R 109.5
H19Q C19F H19R 109.5
O3F C20F C8F 108.9(2)
O3F C20F C11F 109.7(2)
C8F C20F C11F 99.5(2)
O3F C20F H20F 112.6
C8F C20F H20F 112.6
C11F C20F H20F 112.6
C22F C21F Si1F 113.5(2)
C22F C21F H21K 108.9
Si1F C21F H21K 108.9
C22F C21F H21L 108.9
Si1F C21F H21L 108.9
H21K C21F H21L 107.7
C21F C22F H22P 109.5
C21F C22F H22Q 109.5
H22P C22F H22Q 109.5
C21F C22F H22R 109.5
H22P C22F H22R 109.5
H22Q C22F H22R 109.5
C24F C23F Si1F 116.4(2)
C24F C23F H23M 108.2
Si1F C23F H23M 108.2
C24F C23F H23N 108.2
Si1F C23F H23N 108.2
H23M C23F H23N 107.3
C23F C24F H24S 109.5
C23F C24F H24T 109.5
H24S C24F H24T 109.5
C23F C24F H24U 109.5
H24S C24F H24U 109.5
H24T C24F H24U 109.5
C26F C25F Si1F 115.7(2)
C26F C25F H25M 108.4
Si1F C25F H25M 108.4
C26F C25F H25N 108.4
Si1F C25F H25N 108.4
H25M C25F H25N 107.4
C25F C26F H26S 109.5
C25F C26F H26T 109.5
H26S C26F H26T 109.5
C25F C26F H26U 109.5
H26S C26F H26U 109.5
H26T C26F H26U 109.5
C23C C24C H24D 109.5
C23C C24C H24E 109.5
H24D C24C H24E 109.5
C23C C24C H24F 109.5
H24D C24C H24F 109.5
H24E C24C H24F 109.5

loop_
_geom_bond_atom_site_label_1
_geom_bond_atom_site_label_2
_geom_bond_distance
Si1A O3A 1.646(2)
Si1A C21A 1.866(3)
Si1A C23A 1.871(3)
Si1A C25A 1.883(3)
O1A C1A 1.221(3)
O2A C4A 1.207(4)
O3A C20A 1.436(3)
C1A C12A 1.537(4)
C1A C2A 1.554(4)
C2A C13A 1.545(4)
C2A C3A 1.550(4)
C2A C15A 1.557(4)
C3A C4A 1.533(4)
C3A C7A 1.553(4)
C3A H3A 1.0000
C4A C5A 1.523(4)
C5A C6A 1.538(4)
C5A H5AA 0.9900
C5A H5AB 0.9900
C6A C7A 1.549(4)
C6A H6AA 0.9900
C6A H6AB 0.9900
C7A C8A 1.499(4)
C7A C17A 1.545(4)
C8A C9A 1.333(4)
C8A C20A 1.531(4)
C9A C10A 1.509(4)
C9A H9A 0.9500
C10A C19A 1.534(4)
C10A C11A 1.557(4)
C10A H10A 1.0000
C11A C18A 1.519(4)
C11A C20A 1.541(4)
C11A C12A 1.575(4)
C12A H12C 0.9900
C12A H12D 0.9900
C13A H13D 0.9800
C13A H13E 0.9800
C13A H13F 0.9800
C14A C15A 1.530(4)
C14A H14D 0.9800
C14A H14E 0.9800
C14A H14F 0.9800
C15A C16A 1.531(4)
C15A H15A 1.0000
C16A C17A 1.536(4)
C16A H16C 0.9900
C16A H16D 0.9900
C17A H17C 0.9900
C17A H17D 0.9900
C18A H18D 0.9800
C18A H18E 0.9800
C18A H18F 0.9800
C19A H19D 0.9800
C19A H19E 0.9800
C19A H19F 0.9800
C20A H20A 1.0000
C21A C22A 1.520(4)
C21A H21C 0.9900
C21A H21D 0.9900
C22A H22D 0.9800
C22A H22E 0.9800
C22A H22F 0.9800
C23A C24A 1.538(4)
C23A H23E 0.9900
C23A H23F 0.9900
C24A H24G 0.9800
C24A H24H 0.9800
C24A H24I 0.9800
C25A C26A 1.544(5)
C25A H25E 0.9900
C25A H25F 0.9900
C26A H26G 0.9800
C26A H26H 0.9800
C26A H26I 0.9800
Si1B O3B 1.6537(19)
Si1B C23B 1.873(3)
Si1B C21B 1.877(3)
Si1B C25B 1.879(3)
O1B C1B 1.224(3)
O2B C4B 1.213(4)
O3B C20B 1.433(3)
C1B C12B 1.534(4)
C1B C2B 1.556(4)
C2B C3B 1.542(4)
C2B C13B 1.544(4)
C2B C15B 1.564(4)
C3B C4B 1.529(4)
C3B C7B 1.556(4)
C3B H3B 1.0000
C4B C5B 1.522(4)
C5B C6B 1.535(4)
C5B H5BA 0.9900
C5B H5BB 0.9900
C6B C7B 1.544(4)
C6B H6BA 0.9900
C6B H6BB 0.9900
C7B C8B 1.499(4)
C7B C17B 1.544(4)
C8B C9B 1.334(4)
C8B C20B 1.531(4)
C9B C10B 1.509(4)
C9B H9B 0.9500
C10B C18B 1.534(4)
C10B C11B 1.556(4)
C10B H10B 1.0000
C11B C19B 1.516(4)
C11B C20B 1.542(4)
C11B C12B 1.574(4)
C12B H12E 0.9900
C12B H12F 0.9900
C13B H13G 0.9800
C13B H13H 0.9800
C13B H13I 0.9800
C14B C15B 1.533(4)
C14B H14G 0.9800
C14B H14H 0.9800
C14B H14I 0.9800
C15B C16B 1.529(4)
C15B H15B 1.0000
C16B C17B 1.542(4)
C16B H16E 0.9900
C16B H16F 0.9900
C17B H17E 0.9900
C17B H17F 0.9900
C18B H18G 0.9800
C18B H18H 0.9800
C18B H18I 0.9800
C19B H19G 0.9800
C19B H19H 0.9800
C19B H19I 0.9800
C20B H20B 1.0000
C21B C22B 1.534(4)
C21B H21E 0.9900
C21B H21F 0.9900
C22B H22G 0.9800
C22B H22H 0.9800
C22B H22I 0.9800
C23B C24B 1.531(4)
C23B H23G 0.9900
C23B H23H 0.9900
C24B H24J 0.9800
C24B H24K 0.9800
C24B H24L 0.9800
C25B C26B 1.534(4)
C25B H25G 0.9900
C25B H25H 0.9900
C26B H26J 0.9800
C26B H26K 0.9800
C26B H26L 0.9800
Si1C O3C 1.644(2)
Si1C C25C 1.802(13)
Si1C C23C 1.865(4)
Si1C C21C 1.870(3)
Si1C C25X 1.920(6)
O1C C1C 1.219(3)
O2C C4C 1.214(3)
O3C C20C 1.435(3)
C1C C12C 1.539(4)
C1C C2C 1.556(3)
C2C C13C 1.544(4)
C2C C3C 1.548(4)
C2C C15C 1.557(4)
C3C C4C 1.531(4)
C3C C7C 1.560(4)
C3C H3C 1.0000
C4C C5C 1.523(4)
C5C C6C 1.537(4)
C5C H5CA 0.9900
C5C H5CB 0.9900
C6C C7C 1.537(4)
C6C H6CA 0.9900
C6C H6CB 0.9900
C7C C8C 1.510(3)
C7C C17C 1.546(4)
C8C C9C 1.335(4)
C8C C20C 1.531(4)
C9C C10C 1.509(4)
C9C H9C 0.9500
C10C C19C 1.530(4)
C10C C11C 1.560(4)
C10C H10C 1.0000
C11C C18C 1.519(4)
C11C C20C 1.537(4)
C11C C12C 1.569(4)
C12C H12A 0.9900
C12C H12B 0.9900
C13C H13A 0.9800
C13C H13B 0.9800
C13C H13C 0.9800
C14C C15C 1.535(4)
C14C H14A 0.9800
C14C H14B 0.9800
C14C H14C 0.9800
C15C C16C 1.530(4)
C15C H15C 1.0000
C16C C17C 1.529(4)
C16C H16A 0.9900
C16C H16B 0.9900
C17C H17A 0.9900
C17C H17B 0.9900
C18C H18A 0.9800
C18C H18B 0.9800
C18C H18C 0.9800
C19C H19A 0.9800
C19C H19B 0.9800
C19C H19C 0.9800
C20C H20C 1.0000
C21C C22C 1.490(5)
C21C H21A 0.9900
C21C H21B 0.9900
C22C H22A 0.9800
C22C H22B 0.9800
C22C H22C 0.9800
C25X C26X 1.533(9)
C25X H25A 0.9900
C25X H25B 0.9900
C26X H26A 0.9800
C26X H26B 0.9800
C26X H26C 0.9800
C23C C24X 1.542(13)
C23C C24C 1.553(12)
C23C H23C 0.9900
C23C H23D 0.9900
C23C H23A 0.9900
C23C H23B 0.9900
C24X H24A 0.9800
C24X H24B 0.9800
C24X H24C 0.9800
C25C C26C 1.532(16)
C25C H25C 0.9900
C25C H25D 0.9900
C26C H26D 0.9800
C26C H26E 0.9800
C26C H26F 0.9800
Si1D O3D 1.640(2)
Si1D C23D 1.866(3)
Si1D C25D 1.873(3)
Si1D C21D 1.873(3)
O1D C1D 1.222(3)
O2D C4D 1.212(4)
O3D C20D 1.428(3)
C1D C12D 1.535(4)
C1D C2D 1.557(3)
C2D C13D 1.542(4)
C2D C3D 1.548(4)
C2D C15D 1.559(4)
C3D C4D 1.530(4)
C3D C7D 1.560(4)
C3D H3D 1.0000
C4D C5D 1.519(4)
C5D C6D 1.533(4)
C5D H5DA 0.9900
C5D H5DB 0.9900
C6D C7D 1.544(4)
C6D H6DA 0.9900
C6D H6DB 0.9900
C7D C8D 1.498(4)
C7D C17D 1.547(4)
C8D C9D 1.332(4)
C8D C20D 1.524(4)
C9D C10D 1.503(4)
C9D H9D 0.9500
C10D C19D 1.535(4)
C10D C11D 1.568(4)
C10D H10D 1.0000
C11D C18D 1.524(4)
C11D C20D 1.533(4)
C11D C12D 1.572(4)
C12D H12G 0.9900
C12D H12H 0.9900
C13D H13J 0.9800
C13D H13K 0.9800
C13D H13L 0.9800
C14D C15D 1.532(4)
C14D H14J 0.9800
C14D H14K 0.9800
C14D H14L 0.9800
C15D C16D 1.534(4)
C15D H15D 1.0000
C16D C17D 1.536(4)
C16D H16G 0.9900
C16D H16H 0.9900
C17D H17G 0.9900
C17D H17H 0.9900
C18D H18J 0.9800
C18D H18K 0.9800
C18D H18L 0.9800
C19D H19J 0.9800
C19D H19K 0.9800
C19D H19L 0.9800
C20D H20D 1.0000
C21D C22D 1.534(5)
C21D H21G 0.9900
C21D H21H 0.9900
C22D H22J 0.9800
C22D H22K 0.9800
C22D H22L 0.9800
C23D C24D 1.529(5)
C23D H23I 0.9900
C23D H23J 0.9900
C24D H24M 0.9800
C24D H24N 0.9800
C24D H24O 0.9800
C25D C26D 1.525(4)
C25D H25I 0.9900
C25D H25J 0.9900
C26D H26M 0.9800
C26D H26N 0.9800
C26D H26O 0.9800
Si1E O3E 1.643(2)
Si1E C23E 1.866(3)
Si1E C21E 1.869(3)
Si1E C25E 1.876(3)
O1E C1E 1.222(3)
O2E C4E 1.202(4)
O3E C20E 1.430(3)
C1E C12E 1.541(4)
C1E C2E 1.553(4)
C2E C3E 1.548(4)
C2E C13E 1.548(4)
C2E C15E 1.559(4)
C3E C4E 1.529(4)
C3E C7E 1.555(4)
C3E H3E 1.0000
C4E C5E 1.530(4)
C5E C6E 1.539(4)
C5E H5EA 0.9900
C5E H5EB 0.9900
C6E C7E 1.548(4)
C6E H6EA 0.9900
C6E H6EB 0.9900
C7E C8E 1.504(4)
C7E C17E 1.548(4)
C8E C9E 1.335(4)
C8E C20E 1.528(4)
C9E C10E 1.508(4)
C9E H9E 0.9500
C10E C19E 1.538(4)
C10E C11E 1.562(4)
C10E H10E 1.0000
C11E C18E 1.522(4)
C11E C20E 1.540(4)
C11E C12E 1.562(4)
C12E H12I 0.9900
C12E H12J 0.9900
C13E H13M 0.9800
C13E H13N 0.9800
C13E H13O 0.9800
C14E C15E 1.533(4)
C14E H14M 0.9800
C14E H14N 0.9800
C14E H14O 0.9800
C15E C16E 1.528(4)
C15E H15E 1.0000
C16E C17E 1.535(4)
C16E H16I 0.9900
C16E H16J 0.9900
C17E H17I 0.9900
C17E H17J 0.9900
C18E H18M 0.9800
C18E H18N 0.9800
C18E H18O 0.9800
C19E H19M 0.9800
C19E H19N 0.9800
C19E H19O 0.9800
C20E H20E 1.0000
C21E C22E 1.526(5)
C21E H21I 0.9900
C21E H21J 0.9900
C22E H22M 0.9800
C22E H22N 0.9800
C22E H22O 0.9800
C23E C24E 1.533(4)
C23E H23K 0.9900
C23E H23L 0.9900
C24E H24P 0.9800
C24E H24Q 0.9800
C24E H24R 0.9800
C25E C26E 1.505(6)
C25E H25K 0.9900
C25E H25L 0.9900
C26E H26P 0.9800
C26E H26Q 0.9800
C26E H26R 0.9800
Si1F O3F 1.6422(19)
Si1F C21F 1.860(3)
Si1F C23F 1.873(3)
Si1F C25F 1.873(3)
O1F C1F 1.220(3)
O2F C4F 1.206(4)
O3F C20F 1.424(3)
C1F C12F 1.537(4)
C1F C2F 1.555(4)
C2F C13F 1.545(4)
C2F C3F 1.547(4)
C2F C15F 1.555(4)
C3F C4F 1.531(4)
C3F C7F 1.558(4)
C3F H3F 1.0000
C4F C5F 1.523(4)
C5F C6F 1.534(4)
C5F H5FA 0.9900
C5F H5FB 0.9900
C6F C7F 1.545(4)
C6F H6FA 0.9900
C6F H6FB 0.9900
C7F C8F 1.503(4)
C7F C17F 1.545(4)
C8F C9F 1.332(4)
C8F C20F 1.533(4)
C9F C10F 1.507(4)
C9F H9F 0.9500
C10F C19F 1.531(4)
C10F C11F 1.566(4)
C10F H10F 1.0000
C11F C18F 1.522(4)
C11F C20F 1.539(4)
C11F C12F 1.567(4)
C12F H12K 0.9900
C12F H12L 0.9900
C13F H13P 0.9800
C13F H13Q 0.9800
C13F H13R 0.9800
C14F C15F 1.537(4)
C14F H14P 0.9800
C14F H14Q 0.9800
C14F H14R 0.9800
C15F C16F 1.531(4)
C15F H15F 1.0000
C16F C17F 1.537(4)
C16F H16K 0.9900
C16F H16L 0.9900
C17F H17K 0.9900
C17F H17L 0.9900
C18F H18P 0.9800
C18F H18Q 0.9800
C18F H18R 0.9800
C19F H19P 0.9800
C19F H19Q 0.9800
C19F H19R 0.9800
C20F H20F 1.0000
C21F C22F 1.538(4)
C21F H21K 0.9900
C21F H21L 0.9900
C22F H22P 0.9800
C22F H22Q 0.9800
C22F H22R 0.9800
C23F C24F 1.532(4)
C23F H23M 0.9900
C23F H23N 0.9900
C24F H24S 0.9800
C24F H24T 0.9800
C24F H24U 0.9800
C25F C26F 1.521(4)
C25F H25M 0.9900
C25F H25N 0.9900
C26F H26S 0.9800
C26F H26T 0.9800
C26F H26U 0.9800
C24C H24D 0.9800
C24C H24E 0.9800
C24C H24F 0.9800

loop_
_geom_torsion_atom_site_label_1
_geom_torsion_atom_site_label_2
_geom_torsion_atom_site_label_3
_geom_torsion_atom_site_label_4
_geom_torsion
C21A Si1A O3A C20A -18.1(3)
C23A Si1A O3A C20A -139.3(2)
C25A Si1A O3A C20A 103.5(3)
O1A C1A C2A C13A 97.2(3)
C12A C1A C2A C13A -72.2(3)
O1A C1A C2A C3A -144.7(2)
C12A C1A C2A C3A 45.9(3)
O1A C1A C2A C15A -24.2(3)
C12A C1A C2A C15A 166.4(2)
C13A C2A C3A C4A -60.6(3)
C1A C2A C3A C4A -175.5(2)
C15A C2A C3A C4A 60.2(3)
C13A C2A C3A C7A 177.1(2)
C1A C2A C3A C7A 62.1(3)
C15A C2A C3A C7A -62.2(3)
C2A C3A C4A O2A 21.8(5)
C7A C3A C4A O2A 149.9(3)
C2A C3A C4A C5A -158.1(2)
C7A C3A C4A C5A -30.0(3)
O2A C4A C5A C6A -171.9(3)
C3A C4A C5A C6A 7.9(3)
C4A C5A C6A C7A 17.5(3)
C5A C6A C7A C8A -150.3(2)
C5A C6A C7A C17A 79.4(3)
C5A C6A C7A C3A -35.7(3)
C4A C3A C7A C8A 161.3(2)
C2A C3A C7A C8A -67.7(3)
C4A C3A C7A C17A -76.5(3)
C2A C3A C7A C17A 54.6(3)
C4A C3A C7A C6A 39.9(3)
C2A C3A C7A C6A 171.0(2)
C17A C7A C8A C9A -13.2(4)
C6A C7A C8A C9A -141.8(3)
C3A C7A C8A C9A 105.7(3)
C17A C7A C8A C20A -174.6(2)
C6A C7A C8A C20A 56.7(3)
C3A C7A C8A C20A -55.8(3)
C7A C8A C9A C10A -151.4(3)
C20A C8A C9A C10A 12.0(3)
C8A C9A C10A C19A -109.5(3)
C8A C9A C10A C11A 14.6(3)
C9A C10A C11A C18A -160.5(2)
C19A C10A C11A C18A -35.9(3)
C9A C10A C11A C20A -34.5(2)
C19A C10A C11A C20A 90.1(3)
C9A C10A C11A C12A 77.0(3)
C19A C10A C11A C12A -158.4(2)
O1A C1A C12A C11A 85.6(3)
C2A C1A C12A C11A -104.8(3)
C18A C11A C12A C1A -161.8(2)
C20A C11A C12A C1A 74.4(3)
C10A C11A C12A C1A -35.2(3)
C13A C2A C15A C14A -53.8(3)
C3A C2A C15A C14A -173.2(2)
C1A C2A C15A C14A 63.4(3)
C13A C2A C15A C16A 178.8(2)
C3A C2A C15A C16A 59.4(3)
C1A C2A C15A C16A -64.1(3)
C14A C15A C16A C17A 175.1(2)
C2A C15A C16A C17A -54.3(3)
C15A C16A C17A C7A 48.1(3)
C8A C7A C17A C16A 71.8(3)
C6A C7A C17A C16A -156.9(2)
C3A C7A C17A C16A -45.7(3)
Si1A O3A C20A C8A 145.0(2)
Si1A O3A C20A C11A -105.8(3)
C9A C8A C20A O3A 85.2(3)
C7A C8A C20A O3A -110.0(3)
C9A C8A C20A C11A -33.5(3)
C7A C8A C20A C11A 131.3(2)
C18A C11A C20A O3A 51.8(3)
C10A C11A C20A O3A -73.7(3)
C12A C11A C20A O3A 170.7(2)
C18A C11A C20A C8A 166.4(2)
C10A C11A C20A C8A 40.9(2)
C12A C11A C20A C8A -74.8(2)
O3A Si1A C21A C22A -85.2(3)
C23A Si1A C21A C22A 33.3(3)
C25A Si1A C21A C22A 152.8(3)
O3A Si1A C23A C24A -63.6(3)
C21A Si1A C23A C24A 173.6(2)
C25A Si1A C23A C24A 54.0(3)
O3A Si1A C25A C26A 164.1(2)
C21A Si1A C25A C26A -71.7(3)
C23A Si1A C25A C26A 48.9(3)
C23B Si1B O3B C20B -136.0(2)
C21B Si1B O3B C20B -15.9(3)
C25B Si1B O3B C20B 107.0(2)
O1B C1B C2B C3B -144.9(2)
C12B C1B C2B C3B 45.8(3)
O1B C1B C2B C13B 96.6(3)
C12B C1B C2B C13B -72.7(3)
O1B C1B C2B C15B -24.2(3)
C12B C1B C2B C15B 166.5(2)
C13B C2B C3B C4B -61.6(3)
C1B C2B C3B C4B -176.6(2)
C15B C2B C3B C4B 58.8(3)
C13B C2B C3B C7B 177.0(2)
C1B C2B C3B C7B 62.0(3)
C15B C2B C3B C7B -62.6(3)
C2B C3B C4B O2B 22.1(4)
C7B C3B C4B O2B 149.5(3)
C2B C3B C4B C5B -157.6(2)
C7B C3B C4B C5B -30.1(3)
O2B C4B C5B C6B -172.6(3)
C3B C4B C5B C6B 7.1(3)
C4B C5B C6B C7B 19.2(3)
C5B C6B C7B C8B -152.1(2)
C5B C6B C7B C17B 77.5(3)
C5B C6B C7B C3B -37.6(3)
C4B C3B C7B C8B 162.4(2)
C2B C3B C7B C8B -67.1(3)
C4B C3B C7B C17B -75.5(3)
C2B C3B C7B C17B 54.9(3)
C4B C3B C7B C6B 41.1(3)
C2B C3B C7B C6B 171.5(2)
C17B C7B C8B C9B -13.5(4)
C6B C7B C8B C9B -142.6(3)
C3B C7B C8B C9B 105.3(3)
C17B C7B C8B C20B -174.3(2)
C6B C7B C8B C20B 56.6(3)
C3B C7B C8B C20B -55.5(3)
C7B C8B C9B C10B -150.8(3)
C20B C8B C9B C10B 11.8(3)
C8B C9B C10B C18B -111.5(3)
C8B C9B C10B C11B 14.1(3)
C9B C10B C11B C19B -158.8(2)
C18B C10B C11B C19B -34.1(3)
C9B C10B C11B C20B -33.5(2)
C18B C10B C11B C20B 91.3(3)
C9B C10B C11B C12B 77.7(2)
C18B C10B C11B C12B -157.5(2)
O1B C1B C12B C11B 86.2(3)
C2B C1B C12B C11B -104.3(3)
C19B C11B C12B C1B -162.3(2)
C20B C11B C12B C1B 74.4(3)
C10B C11B C12B C1B -35.4(3)
C3B C2B C15B C16B 59.8(3)
C13B C2B C15B C16B 179.2(2)
C1B C2B C15B C16B -64.4(3)
C3B C2B C15B C14B -172.3(2)
C13B C2B C15B C14B -52.9(3)
C1B C2B C15B C14B 63.5(3)
C14B C15B C16B C17B 174.8(2)
C2B C15B C16B C17B -54.1(3)
C15B C16B C17B C7B 47.6(3)
C8B C7B C17B C16B 72.1(3)
C6B C7B C17B C16B -156.3(2)
C3B C7B C17B C16B -45.4(3)
Si1B O3B C20B C8B 140.0(2)
Si1B O3B C20B C11B -110.5(2)
C9B C8B C20B O3B 86.4(3)
C7B C8B C20B O3B -109.4(3)
C9B C8B C20B C11B -32.5(3)
C7B C8B C20B C11B 131.7(2)
C19B C11B C20B O3B 50.1(3)
C10B C11B C20B O3B -75.3(3)
C12B C11B C20B O3B 169.6(2)
C19B C11B C20B C8B 165.1(2)
C10B C11B C20B C8B 39.7(2)
C12B C11B C20B C8B -75.5(2)
O3B Si1B C21B C22B 175.9(2)
C23B Si1B C21B C22B -66.1(2)
C25B Si1B C21B C22B 54.8(2)
O3B Si1B C23B C24B 90.4(2)
C21B Si1B C23B C24B -30.0(3)
C25B Si1B C23B C24B -152.7(2)
O3B Si1B C25B C26B 156.6(2)
C23B Si1B C25B C26B 40.9(3)
C21B Si1B C25B C26B -80.9(3)
C25C Si1C O3C C20C -90.7(6)
C23C Si1C O3C C20C 27.9(3)
C21C Si1C O3C C20C 148.5(2)
C25X Si1C O3C C20C -95.3(4)
O1C C1C C2C C13C 94.2(3)
C12C C1C C2C C13C -75.6(3)
O1C C1C C2C C3C -147.3(2)
C12C C1C C2C C3C 42.9(3)
O1C C1C C2C C15C -25.5(3)
C12C C1C C2C C15C 164.6(2)
C13C C2C C3C C4C -58.0(3)
C1C C2C C3C C4C -172.3(2)
C15C C2C C3C C4C 62.4(3)
C13C C2C C3C C7C 179.1(2)
C1C C2C C3C C7C 64.8(3)
C15C C2C C3C C7C -60.4(3)
C2C C3C C4C O2C 28.0(4)
C7C C3C C4C O2C 156.7(3)
C2C C3C C4C C5C -154.0(2)
C7C C3C C4C C5C -25.4(3)
O2C C4C C5C C6C 179.4(3)
C3C C4C C5C C6C 1.4(3)
C4C C5C C6C C7C 23.8(3)
C5C C6C C7C C8C -153.4(2)
C5C C6C C7C C17C 76.0(3)
C5C C6C C7C C3C -39.1(3)
C4C C3C C7C C8C 160.8(2)
C2C C3C C7C C8C -67.6(3)
C4C C3C C7C C6C 39.2(2)
C2C C3C C7C C6C 170.8(2)
C4C C3C C7C C17C -77.2(2)
C2C C3C C7C C17C 54.3(3)
C6C C7C C8C C9C -144.9(3)
C17C C7C C8C C9C -15.8(4)
C3C C7C C8C C9C 103.0(3)
C6C C7C C8C C20C 55.4(3)
C17C C7C C8C C20C -175.5(2)
C3C C7C C8C C20C -56.7(3)
C7C C8C C9C C10C -149.6(3)
C20C C8C C9C C10C 12.2(3)
C8C C9C C10C C19C -112.2(3)
C8C C9C C10C C11C 14.1(3)
C9C C10C C11C C18C -158.3(2)
C19C C10C C11C C18C -33.1(4)
C9C C10C C11C C20C -33.9(2)
C19C C10C C11C C20C 91.2(3)
C9C C10C C11C C12C 78.5(3)
C19C C10C C11C C12C -156.3(2)
O1C C1C C12C C11C 86.2(3)
C2C C1C C12C C11C -103.7(3)
C18C C11C C12C C1C -161.5(2)
C20C C11C C12C C1C 75.3(3)
C10C C11C C12C C1C -34.5(3)
C13C C2C C15C C16C 176.8(2)
C3C C2C C15C C16C 56.6(3)
C1C C2C C15C C16C -67.7(3)
C13C C2C C15C C14C -56.4(3)
C3C C2C C15C C14C -176.6(2)
C1C C2C C15C C14C 59.1(3)
C14C C15C C16C C17C 177.1(2)
C2C C15C C16C C17C -51.9(3)
C15C C16C C17C C7C 47.0(3)
C8C C7C C17C C16C 71.5(3)
C6C C7C C17C C16C -156.6(2)
C3C C7C C17C C16C -45.6(3)
Si1C O3C C20C C8C 120.8(2)
Si1C O3C C20C C11C -130.6(2)
C9C C8C C20C O3C 82.5(3)
C7C C8C C20C O3C -114.2(3)
C9C C8C C20C C11C -33.4(3)
C7C C8C C20C C11C 129.9(2)
C18C C11C C20C O3C 51.0(3)
C10C C11C C20C O3C -74.2(3)
C12C C11C C20C O3C 170.5(2)
C18C C11C C20C C8C 165.7(2)
C10C C11C C20C C8C 40.5(2)
C12C C11C C20C C8C -74.8(2)
O3C Si1C C21C C22C -69.0(3)
C25C Si1C C21C C22C 158.2(6)
C23C Si1C C21C C22C 51.0(3)
C25X Si1C C21C C22C 178.0(4)
O3C Si1C C23C C24X -178.8(10)
C25C Si1C C23C C24X -46.6(12)
C21C Si1C C23C C24X 62.8(10)
O3C Si1C C23C C24C 167.5(10)
C21C Si1C C23C C24C 49.1(10)
C25X Si1C C23C C24C -75.1(10)
O3C Si1C C25C C26C -65.8(16)
C23C Si1C C25C C26C 171.4(13)
C21C Si1C C25C C26C 56.6(15)
C23D Si1D O3D C20D -92.2(3)
C25D Si1D O3D C20D 150.4(3)
C21D Si1D O3D C20D 30.8(3)
O1D C1D C2D C13D 94.5(3)
C12D C1D C2D C13D -75.0(3)
O1D C1D C2D C3D -146.1(2)
C12D C1D C2D C3D 44.4(3)
O1D C1D C2D C15D -24.7(3)
C12D C1D C2D C15D 165.8(2)
C13D C2D C3D C4D -58.2(3)
C1D C2D C3D C4D -173.3(2)
C15D C2D C3D C4D 62.4(3)
C13D C2D C3D C7D 178.9(2)
C1D C2D C3D C7D 63.8(3)
C15D C2D C3D C7D -60.5(3)
C2D C3D C4D O2D 27.0(4)
C7D C3D C4D O2D 155.5(3)
C2D C3D C4D C5D -154.5(2)
C7D C3D C4D C5D -26.0(3)
O2D C4D C5D C6D -179.7(3)
C3D C4D C5D C6D 1.7(3)
C4D C5D C6D C7D 23.7(3)
C5D C6D C7D C8D -153.3(2)
C5D C6D C7D C17D 75.8(3)
C5D C6D C7D C3D -39.3(3)
C4D C3D C7D C8D 160.8(2)
C2D C3D C7D C8D -67.4(3)
C4D C3D C7D C6D 39.7(3)
C2D C3D C7D C6D 171.6(2)
C4D C3D C7D C17D -77.0(3)
C2D C3D C7D C17D 54.8(3)
C6D C7D C8D C9D -143.4(3)
C17D C7D C8D C9D -14.0(4)
C3D C7D C8D C9D 104.9(3)
C6D C7D C8D C20D 55.1(3)
C17D C7D C8D C20D -175.5(2)
C3D C7D C8D C20D -56.6(3)
C7D C8D C9D C10D -150.4(3)
C20D C8D C9D C10D 13.1(3)
C8D C9D C10D C19D -112.3(3)
C8D C9D C10D C11D 13.4(3)
C9D C10D C11D C18D -158.1(2)
C19D C10D C11D C18D -32.8(3)
C9D C10D C11D C20D -33.6(2)
C19D C10D C11D C20D 91.7(3)
C9D C10D C11D C12D 78.6(2)
C19D C10D C11D C12D -156.1(2)
O1D C1D C12D C11D 86.1(3)
C2D C1D C12D C11D -104.2(3)
C18D C11D C12D C1D -161.8(2)
C20D C11D C12D C1D 74.6(3)
C10D C11D C12D C1D -34.9(3)
C13D C2D C15D C14D -54.7(3)
C3D C2D C15D C14D -175.6(2)
C1D C2D C15D C14D 60.6(3)
C13D C2D C15D C16D 177.8(2)
C3D C2D C15D C16D 57.0(3)
C1D C2D C15D C16D -66.8(3)
C14D C15D C16D C17D 176.1(2)
C2D C15D C16D C17D -52.7(3)
C15D C16D C17D C7D 48.3(3)
C8D C7D C17D C16D 70.5(3)
C6D C7D C17D C16D -157.7(2)
C3D C7D C17D C16D -46.8(3)
Si1D O3D C20D C8D 121.5(2)
Si1D O3D C20D C11D -129.6(2)
C9D C8D C20D O3D 81.6(3)
C7D C8D C20D O3D -113.5(3)
C9D C8D C20D C11D -34.3(3)
C7D C8D C20D C11D 130.6(2)
C18D C11D C20D O3D 50.7(3)
C10D C11D C20D O3D -74.0(2)
C12D C11D C20D O3D 170.5(2)
C18D C11D C20D C8D 165.5(2)
C10D C11D C20D C8D 40.8(2)
C12D C11D C20D C8D -74.8(2)
O3D Si1D C21D C22D 74.0(3)
C23D Si1D C21D C22D -161.9(2)
C25D Si1D C21D C22D -40.0(3)
O3D Si1D C23D C24D -50.2(3)
C25D Si1D C23D C24D 61.6(3)
C21D Si1D C23D C24D -176.2(3)
O3D Si1D C25D C26D 179.8(2)
C23D Si1D C25D C26D 62.3(3)
C21D Si1D C25D C26D -58.6(3)
C23E Si1E O3E C20E 23.9(3)
C21E Si1E O3E C20E -97.3(3)
C25E Si1E O3E C20E 144.3(3)
O1E C1E C2E C3E -145.2(2)
C12E C1E C2E C3E 45.4(3)
O1E C1E C2E C13E 96.6(3)
C12E C1E C2E C13E -72.9(3)
O1E C1E C2E C15E -25.0(4)
C12E C1E C2E C15E 165.6(2)
C13E C2E C3E C4E -60.9(3)
C1E C2E C3E C4E -175.6(2)
C15E C2E C3E C4E 60.0(3)
C13E C2E C3E C7E 177.1(2)
C1E C2E C3E C7E 62.3(3)
C15E C2E C3E C7E -62.0(3)
C2E C3E C4E O2E 22.4(4)
C7E C3E C4E O2E 150.3(3)
C2E C3E C4E C5E -157.1(2)
C7E C3E C4E C5E -29.2(3)
O2E C4E C5E C6E -173.5(3)
C3E C4E C5E C6E 6.0(3)
C4E C5E C6E C7E 19.8(3)
C5E C6E C7E C8E -151.9(2)
C5E C6E C7E C17E 77.7(3)
C5E C6E C7E C3E -37.5(3)
C4E C3E C7E C8E 162.2(2)
C2E C3E C7E C8E -67.6(3)
C4E C3E C7E C6E 40.6(3)
C2E C3E C7E C6E 170.8(2)
C4E C3E C7E C17E -76.0(3)
C2E C3E C7E C17E 54.2(3)
C6E C7E C8E C9E -142.4(3)
C17E C7E C8E C9E -13.4(4)
C3E C7E C8E C9E 105.5(3)
C6E C7E C8E C20E 56.2(3)
C17E C7E C8E C20E -174.7(2)
C3E C7E C8E C20E -55.8(3)
C7E C8E C9E C10E -151.2(3)
C20E C8E C9E C10E 12.1(3)
C8E C9E C10E C19E -110.5(3)
C8E C9E C10E C11E 14.7(3)
C9E C10E C11E C18E -158.7(2)
C19E C10E C11E C18E -33.5(4)
C9E C10E C11E C20E -34.6(3)
C19E C10E C11E C20E 90.6(3)
C9E C10E C11E C12E 76.9(3)
C19E C10E C11E C12E -157.9(2)
O1E C1E C12E C11E 86.1(3)
C2E C1E C12E C11E -104.3(3)
C18E C11E C12E C1E -163.5(2)
C20E C11E C12E C1E 73.9(3)
C10E C11E C12E C1E -35.2(3)
C3E C2E C15E C16E 59.8(3)
C13E C2E C15E C16E 179.3(2)
C1E C2E C15E C16E -63.7(3)
C3E C2E C15E C14E -171.9(2)
C13E C2E C15E C14E -52.4(3)
C1E C2E C15E C14E 64.6(3)
C14E C15E C16E C17E 173.6(2)
C2E C15E C16E C17E -55.0(3)
C15E C16E C17E C7E 48.1(3)
C8E C7E C17E C16E 72.1(3)
C6E C7E C17E C16E -156.2(2)
C3E C7E C17E C16E -45.2(3)
Si1E O3E C20E C8E 131.3(2)
Si1E O3E C20E C11E -119.5(2)
C9E C8E C20E O3E 83.2(3)
C7E C8E C20E O3E -112.1(3)
C9E C8E C20E C11E -33.9(3)
C7E C8E C20E C11E 130.9(2)
C18E C11E C20E O3E 51.4(3)
C12E C11E C20E O3E 170.5(2)
C10E C11E C20E O3E -74.0(3)
C18E C11E C20E C8E 166.5(2)
C12E C11E C20E C8E -74.4(2)
C10E C11E C20E C8E 41.2(2)
O3E Si1E C21E C22E 179.0(2)
C23E Si1E C21E C22E 55.5(3)
C25E Si1E C21E C22E -64.7(3)
O3E Si1E C23E C24E -75.7(3)
C21E Si1E C23E C24E 45.3(3)
C25E Si1E C23E C24E 165.7(2)
O3E Si1E C25E C26E -97.6(3)
C23E Si1E C25E C26E 24.8(4)
C21E Si1E C25E C26E 144.7(3)
C21F Si1F O3F C20F -79.9(3)
C23F Si1F O3F C20F 42.9(3)
C25F Si1F O3F C20F 163.1(3)
O1F C1F C2F C13F 96.2(3)
C12F C1F C2F C13F -73.9(3)
O1F C1F C2F C3F -145.2(2)
C12F C1F C2F C3F 44.7(3)
O1F C1F C2F C15F -24.2(3)
C12F C1F C2F C15F 165.7(2)
C13F C2F C3F C4F -59.1(3)
C1F C2F C3F C4F -173.7(2)
C15F C2F C3F C4F 61.8(3)
C13F C2F C3F C7F 178.3(2)
C1F C2F C3F C7F 63.8(3)
C15F C2F C3F C7F -60.7(3)
C2F C3F C4F O2F 29.1(4)
C7F C3F C4F O2F 157.3(3)
C2F C3F C4F C5F -152.7(2)
C7F C3F C4F C5F -24.4(3)
O2F C4F C5F C6F 178.5(3)
C3F C4F C5F C6F 0.2(3)
C4F C5F C6F C7F 24.5(3)
C5F C6F C7F C8F -153.9(2)
C5F C6F C7F C17F 76.6(3)
C5F C6F C7F C3F -39.3(3)
C4F C3F C7F C8F 160.7(2)
C2F C3F C7F C8F -68.5(3)
C4F C3F C7F C17F -77.8(3)
C2F C3F C7F C17F 53.0(3)
C4F C3F C7F C6F 38.9(3)
C2F C3F C7F C6F 169.7(2)
C17F C7F C8F C9F -13.8(4)
C6F C7F C8F C9F -142.2(3)
C3F C7F C8F C9F 105.4(3)
C17F C7F C8F C20F -174.7(2)
C6F C7F C8F C20F 56.9(3)
C3F C7F C8F C20F -55.5(3)
C7F C8F C9F C10F -149.2(3)
C20F C8F C9F C10F 13.9(3)
C8F C9F C10F C19F -113.3(3)
C8F C9F C10F C11F 12.8(3)
C9F C10F C11F C18F -157.6(2)
C19F C10F C11F C18F -31.4(3)
C9F C10F C11F C20F -33.4(2)
C19F C10F C11F C20F 92.7(3)
C9F C10F C11F C12F 79.2(2)
C19F C10F C11F C12F -154.6(2)
O1F C1F C12F C11F 85.5(3)
C2F C1F C12F C11F -104.3(3)
C18F C11F C12F C1F -161.1(2)
C20F C11F C12F C1F 74.9(3)
C10F C11F C12F C1F -34.8(3)
C13F C2F C15F C16F 179.1(2)
C3F C2F C15F C16F 58.7(3)
C1F C2F C15F C16F -64.8(3)
C13F C2F C15F C14F -53.7(3)
C3F C2F C15F C14F -174.1(2)
C1F C2F C15F C14F 62.3(3)
C14F C15F C16F C17F 174.9(2)
C2F C15F C16F C17F -53.7(3)
C15F C16F C17F C7F 47.0(3)
C8F C7F C17F C16F 72.9(3)
C6F C7F C17F C16F -155.7(2)
C3F C7F C17F C16F -44.3(3)
Si1F O3F C20F C8F 121.3(2)
Si1F O3F C20F C11F -130.8(2)
C9F C8F C20F O3F 80.0(3)
C7F C8F C20F O3F -115.7(3)
C9F C8F C20F C11F -34.8(3)
C7F C8F C20F C11F 129.5(2)
C18F C11F C20F O3F 50.6(3)
C10F C11F C20F O3F -73.4(2)
C12F C11F C20F O3F 171.1(2)
C18F C11F C20F C8F 164.8(2)
C10F C11F C20F C8F 40.8(2)
C12F C11F C20F C8F -74.8(2)
O3F Si1F C21F C22F -52.8(2)
C23F Si1F C21F C22F -178.4(2)
C25F Si1F C21F C22F 58.6(2)
O3F Si1F C23F C24F 73.9(2)
C21F Si1F C23F C24F -161.8(2)
C25F Si1F C23F C24F -39.9(3)
O3F Si1F C25F C26F -179.3(2)
C21F Si1F C25F C26F 62.9(3)
C23F Si1F C25F C26F -58.0(3)
